data_7126347
loop_
_publ_author_name
'Takata, Hisatsugu'
'Ono, Kosuke'
'Iwasawa, Nobuharu'

_publ_section_title
;
 Controlled release of the guest molecule via borate formation of a
 fluorinated boronic ester cage.
;
_journal_issue 42
_journal_name_full 'Chemical communications (Cambridge, England)'
_journal_page_first 5613
_journal_page_last 5616
_journal_paper_doi 10.1039/d0cc01441a
_journal_volume 56
_journal_year 2020
_chemical_formula_moiety 'C60 H54 B6 F6 O12, 4(C8 H10)'
_chemical_formula_sum 'C88 H94 B6 F6 O12'
_chemical_formula_weight 1514.42
_space_group_crystal_system monoclinic
_space_group_IT_number 15
_space_group_name_Hall '-C 2yc'
_space_group_name_H-M_alt 'C 1 2/c 1'
_symmetry_cell_setting monoclinic
_symmetry_Int_Tables_number 15
_symmetry_space_group_name_H-M 'C 1 2/c 1'
_atom_sites_solution_hydrogens mixed
_audit_creation_method SHELXL-2016/6
_audit_update_record
;
2020-01-27 deposited with the CCDC.	2020-04-07 downloaded from the CCDC.
;
_cell_angle_alpha 90
_cell_angle_beta 108.4770(10)
_cell_angle_gamma 90
_cell_formula_units_Z 4
_cell_length_a 18.0660(7)
_cell_length_b 19.9550(7)
_cell_length_c 24.1330(8)
_cell_measurement_reflns_used 39870
_cell_measurement_temperature 173(2)
_cell_measurement_theta_max 27.424
_cell_measurement_theta_min 3.045
_cell_volume 8251.6(5)
_computing_cell_refinement 'PROCESS-AUTO (Rigaku, 1998)'
_computing_data_collection 'PROCESS-AUTO (Rigaku, 1998)'
_computing_data_reduction 'PROCESS-AUTO (Rigaku, 1998)'
_computing_publication_material 'SHELXL-2016/6 (Sheldrick, 2016)'
_computing_structure_refinement 'SHELXL-2016/6 (Sheldrick, 2016)'
_computing_structure_solution 'SHELXS (Sheldrick, 1997)'
_diffrn_ambient_temperature 173(2)
_diffrn_measured_fraction_theta_full 0.998
_diffrn_measured_fraction_theta_max 0.997
_diffrn_measurement_device_type 'Rigaku RAXIS-RAPID IP area detector system'
_diffrn_measurement_method '\w scan'
_diffrn_radiation_probe x-ray
_diffrn_radiation_type MoK\a
_diffrn_radiation_wavelength 0.71073
_diffrn_reflns_av_R_equivalents 0.0237
_diffrn_reflns_av_unetI/netI 0.0194
_diffrn_reflns_Laue_measured_fraction_full 0.998
_diffrn_reflns_Laue_measured_fraction_max 0.997
_diffrn_reflns_limit_h_max 23
_diffrn_reflns_limit_h_min -23
_diffrn_reflns_limit_k_max 25
_diffrn_reflns_limit_k_min -25
_diffrn_reflns_limit_l_max 31
_diffrn_reflns_limit_l_min -28
_diffrn_reflns_number 39870
_diffrn_reflns_point_group_measured_fraction_full 0.998
_diffrn_reflns_point_group_measured_fraction_max 0.997
_diffrn_reflns_theta_full 25.242
_diffrn_reflns_theta_max 27.424
_diffrn_reflns_theta_min 3.045
_diffrn_source 'rotating anode X-ray tube'
_exptl_absorpt_coefficient_mu 0.087
_exptl_absorpt_correction_T_max 0.9827
_exptl_absorpt_correction_T_min 0.9827
_exptl_absorpt_correction_type multi-scan
_exptl_absorpt_process_details 'absorption was corrected by ABSCOR'
_exptl_crystal_colour colorless
_exptl_crystal_density_diffrn 1.219
_exptl_crystal_description block
_exptl_crystal_F_000 3176
_exptl_crystal_size_max 0.200
_exptl_crystal_size_mid 0.200
_exptl_crystal_size_min 0.200
_refine_diff_density_max 2.253
_refine_diff_density_min -2.782
_refine_diff_density_rms 0.170
_refine_ls_extinction_method none
_refine_ls_goodness_of_fit_ref 1.931
_refine_ls_hydrogen_treatment mixed
_refine_ls_matrix_type full
_refine_ls_number_parameters 460
_refine_ls_number_reflns 9398
_refine_ls_number_restraints 23
_refine_ls_restrained_S_all 1.930
_refine_ls_R_factor_all 0.1456
_refine_ls_R_factor_gt 0.1295
_refine_ls_shift/su_max 0.000
_refine_ls_shift/su_mean 0.000
_refine_ls_structure_factor_coef Fsqd
_refine_ls_weighting_details 'w=1/[\s^2^(Fo^2^)+(0.2000P)^2^] where P=(Fo^2^+2Fc^2^)/3'
_refine_ls_weighting_scheme calc
_refine_ls_wR_factor_gt 0.4076
_refine_ls_wR_factor_ref 0.4332
_reflns_Friedel_coverage 0.000
_reflns_number_gt 7364
_reflns_number_total 9398
_reflns_threshold_expression 'I > 2\s(I)'
_cod_data_source_file d0cc01441a2.cif
_cod_data_source_block shelx
_cod_depositor_comments 'Adding full bibliography for 7126347.cif.'
_cod_original_sg_symbol_H-M 'C 2/c'
_cod_database_code 7126347
_shelx_shelxl_version_number 2016/6
_shelx_space_group_comment
;
The symmetry employed for this shelxl refinement is uniquely defined
by the following loop, which should always be used as a source of
symmetry information in preference to the above space-group names.
They are only intended as comments.
;
_shelx_estimated_absorpt_t_min 0.983
_shelx_estimated_absorpt_t_max 0.983

loop_
_space_group_symop_operation_xyz
'x, y, z'
'-x, y, -z+1/2'
'x+1/2, y+1/2, z'
'-x+1/2, y+1/2, -z+1/2'
'-x, -y, -z'
'x, -y, z-1/2'
'-x+1/2, -y+1/2, -z'
'x+1/2, -y+1/2, z-1/2'

loop_
_atom_site_label
_atom_site_type_symbol
_atom_site_fract_x
_atom_site_fract_y
_atom_site_fract_z
_atom_site_U_iso_or_equiv
_atom_site_adp_type
_atom_site_occupancy
_atom_site_site_symmetry_order
_atom_site_calc_flag
_atom_site_refinement_flags_posn
_atom_site_refinement_flags_adp
_atom_site_refinement_flags_occupancy
_atom_site_disorder_assembly
_atom_site_disorder_group
H36 H 0.590(3) -0.239(3) 0.345(3) 0.055(14) Uiso 1 1 d . . . . .
C1 C 0.2400(2) 0.10436(18) 0.02410(15) 0.0298(7) Uani 1 1 d . . . . .
H1 H 0.184341 0.104154 -0.001511 0.036 Uiso 1 1 calc R U . . .
C2 C 0.2959(2) 0.08786(18) -0.01099(15) 0.0309(8) Uani 1 1 d . . . . .
C3 C 0.3669(2) 0.12860(17) 0.02073(14) 0.0288(7) Uani 1 1 d . . . . .
C4 C 0.4439(2) 0.12061(17) 0.02176(14) 0.0294(7) Uani 1 1 d . . . . .
H4 H 0.458727 0.083587 0.002867 0.035 Uiso 1 1 calc R U . . .
C5 C 0.4982(2) 0.16776(17) 0.05086(14) 0.0278(7) Uani 1 1 d . . . . .
C6 C 0.5854(2) 0.16683(18) 0.06213(15) 0.0302(8) Uani 1 1 d . . . . .
H6 H 0.599241 0.169460 0.025202 0.036 Uiso 1 1 calc R U . . .
C10 C 0.6159(2) 0.22774(18) 0.10233(17) 0.0331(8) Uani 1 1 d . . . . .
H10 H 0.656217 0.252807 0.090317 0.040 Uiso 1 1 calc R U . . .
C11 C 0.5455(2) 0.27275(17) 0.09892(18) 0.0349(8) Uani 1 1 d . . . . .
C12 C 0.4770(2) 0.22430(16) 0.07727(14) 0.0274(7) Uani 1 1 d . . . . .
C13 C 0.4014(2) 0.23107(16) 0.07942(15) 0.0298(7) Uani 1 1 d . . . . .
H13 H 0.387028 0.267624 0.099101 0.036 Uiso 1 1 calc R U . . .
C14 C 0.3474(2) 0.18215(16) 0.05158(14) 0.0267(7) Uani 1 1 d . . . . .
C15 C 0.2640(2) 0.17375(17) 0.05282(15) 0.0287(7) Uani 1 1 d . . . . .
H15 H 0.228651 0.210494 0.031646 0.034 Uiso 1 1 calc R U . . .
C19 C 0.2600(2) 0.1163(2) -0.07343(16) 0.0392(9) Uani 1 1 d . . . . .
H19A H 0.213727 0.090060 -0.094415 0.059 Uiso 1 1 calc R U . . .
H19B H 0.245000 0.163158 -0.071149 0.059 Uiso 1 1 calc R U . . .
H19C H 0.298447 0.113657 -0.094274 0.059 Uiso 1 1 calc R U . . .
C20 C 0.3117(3) 0.01328(19) -0.01390(19) 0.0400(9) Uani 1 1 d . . . . .
H20A H 0.263003 -0.009769 -0.035066 0.060 Uiso 1 1 calc R U . . .
H20B H 0.350085 0.006377 -0.034313 0.060 Uiso 1 1 calc R U . . .
H20C H 0.332020 -0.004830 0.025799 0.060 Uiso 1 1 calc R U . . .
C21 C 0.5516(3) 0.3075(2) 0.1569(2) 0.0478(10) Uani 1 1 d . . . . .
H21A H 0.596751 0.337609 0.167814 0.072 Uiso 1 1 calc R U . . .
H21B H 0.503965 0.333429 0.152545 0.072 Uiso 1 1 calc R U . . .
H21C H 0.557824 0.273661 0.187520 0.072 Uiso 1 1 calc R U . . .
C22 C 0.5382(3) 0.3253(2) 0.0503(2) 0.0486(11) Uani 1 1 d . . . . .
H22A H 0.581621 0.357147 0.063137 0.073 Uiso 1 1 calc R U . . .
H22B H 0.539730 0.302659 0.014690 0.073 Uiso 1 1 calc R U . . .
H22C H 0.488681 0.349401 0.042452 0.073 Uiso 1 1 calc R U . . .
C23 C 0.67879(19) 0.08208(17) 0.20746(14) 0.0251(7) Uani 1 1 d . . . . .
C24 C 0.70197(18) 0.10625(16) 0.26476(14) 0.0235(7) Uani 1 1 d . . . . .
C25 C 0.72036(18) 0.06706(16) 0.31529(14) 0.0242(7) Uani 1 1 d . . . . .
C26 C 0.71553(19) -0.00212(17) 0.30507(14) 0.0247(7) Uani 1 1 d . . . . .
C27 C 0.69457(18) -0.03299(16) 0.24996(14) 0.0240(7) Uani 1 1 d . . . . .
C28 C 0.67673(19) 0.01225(17) 0.20313(14) 0.0249(7) Uani 1 1 d . . . . .
C34 C 0.66234(19) -0.21903(16) 0.25956(14) 0.0246(7) Uani 1 1 d . . . . .
H34 H 0.696677 -0.257571 0.278053 0.029 Uiso 1 1 calc R U . . .
C35 C 0.57958(19) -0.22820(15) 0.25946(14) 0.0231(6) Uani 1 1 d . . . . .
C36 C 0.5527(2) -0.22949(16) 0.30786(14) 0.0246(7) Uani 1 1 d . . . . .
C37 C 0.52786(19) -0.23101(15) 0.20279(14) 0.0229(6) Uani 1 1 d . . . . .
C38 C 0.57207(19) -0.23650(16) 0.15862(14) 0.0262(7) Uani 1 1 d . . . . .
C39 C 0.6541(2) -0.21075(16) 0.19369(14) 0.0249(7) Uani 1 1 d . . . . .
H39 H 0.696033 -0.235302 0.183204 0.030 Uiso 1 1 calc R U . . .
C41 C 0.5782(3) -0.31087(18) 0.14378(19) 0.0382(9) Uani 1 1 d . . . . .
H41A H 0.606533 -0.314877 0.115395 0.057 Uiso 1 1 calc R U . . .
H41B H 0.606219 -0.335437 0.179417 0.057 Uiso 1 1 calc R U . . .
H41C H 0.525680 -0.329666 0.127072 0.057 Uiso 1 1 calc R U . . .
C42 C 0.5346(2) -0.1968(2) 0.10201(16) 0.0388(9) Uani 1 1 d . . . . .
H42A H 0.565853 -0.202534 0.075736 0.058 Uiso 1 1 calc R U . . .
H42B H 0.481587 -0.213434 0.082884 0.058 Uiso 1 1 calc R U . . .
H42C H 0.532531 -0.149197 0.111334 0.058 Uiso 1 1 calc R U . . .
B8 B 0.6495(2) 0.13014(19) 0.15323(17) 0.0262(7) Uani 1 1 d . . . . .
B17 B 0.2640(2) 0.09872(19) 0.12257(17) 0.0264(8) Uani 1 1 d . . . . .
B32 B 0.6830(2) -0.11042(18) 0.24146(16) 0.0243(7) Uani 1 1 d . . . . .
O7 O 0.61905(15) 0.10791(12) 0.09693(10) 0.0303(6) Uani 1 1 d . . . . .
O9 O 0.64933(16) 0.19784(13) 0.15927(11) 0.0345(6) Uani 1 1 d . . . . .
O16 O 0.26433(15) 0.16631(12) 0.11250(10) 0.0293(6) Uani 1 1 d . . . . .
O18 O 0.25178(16) 0.06040(12) 0.07359(10) 0.0313(6) Uani 1 1 d . . . . .
O33 O 0.69280(14) -0.15489(12) 0.28646(10) 0.0260(5) Uani 1 1 d . . . . .
O40 O 0.65981(15) -0.13907(11) 0.18720(10) 0.0281(6) Uani 1 1 d . . . . .
F29 F 0.70573(14) 0.17264(10) 0.27229(9) 0.0368(6) Uani 1 1 d . . . . .
F30 F 0.73182(14) -0.04234(10) 0.35148(9) 0.0343(5) Uani 1 1 d . . . . .
F31 F 0.65500(14) -0.01342(10) 0.14925(9) 0.0352(5) Uani 1 1 d . . . . .
C1B C 0.500000 0.07419(19) 0.250000 0.0579(18) Uani 1 2 d DGS T P . .
C2B C 0.5092(3) 0.0122(2) 0.27768(16) 0.0370(17) Uani 0.5 1 d DG . P . .
C3B C 0.4951(4) -0.04629(19) 0.2447(3) 0.068(3) Uani 0.5 1 d G . P . .
C4B C 0.4718(4) -0.0429(2) 0.1841(3) 0.045(2) Uani 0.5 1 d G . P . .
C5B C 0.4626(4) 0.0191(3) 0.15643(14) 0.0705(19) Uiso 0.5 1 d G . P . .
C6B C 0.4767(3) 0.0776(2) 0.18936(2) 0.0435(19) Uani 0.5 1 d G . P . .
C7B1 C 0.5142(6) 0.1429(3) 0.2785(4) 0.056(2) Uiso 0.5 1 d D . P . .
C7B2 C 0.5349(8) 0.0051(7) 0.34379(19) 0.0705(19) Uiso 0.5 1 d D . P . .
C1C C 0.7405(4) 0.2287(2) -0.0256(2) 0.0511(6) Uiso 0.5 1 d DG U P . .
C2C C 0.7665(4) 0.2359(2) 0.0348(2) 0.0511(6) Uiso 0.5 1 d DG U P A .
C3C C 0.7708(4) 0.2992(3) 0.05963(18) 0.0511(6) Uiso 0.5 1 d G U P A .
C4C C 0.7490(4) 0.3553(2) 0.0240(3) 0.0511(6) Uiso 0.5 1 d G U P A .
C5C C 0.7229(4) 0.3481(2) -0.0364(3) 0.0511(6) Uiso 0.5 1 d G U P A .
C6C C 0.7187(4) 0.2848(3) -0.06117(18) 0.0511(6) Uiso 0.5 1 d G U P A .
C7C1 C 0.7335(11) 0.1598(5) -0.0537(9) 0.0511(6) Uiso 0.25 1 d D U P A 1
C7C2 C 0.7924(11) 0.1758(6) 0.0750(7) 0.0511(6) Uiso 0.25 1 d D U P A 2
C1D C 0.5578(3) 0.4773(3) -0.0670(2) 0.0511(6) Uiso 0.5 1 d G U P . .
C2D C 0.5890(3) 0.4829(4) -0.0066(2) 0.0511(6) Uiso 0.5 1 d G U P B .
C3D C 0.5404(3) 0.4965(4) 0.02662(17) 0.0511(6) Uiso 0.5 1 d DG U P . .
C4D C 0.4607(3) 0.5046(4) -0.0005(2) 0.0511(6) Uiso 0.5 1 d DG U P B .
C5D C 0.4295(3) 0.4991(4) -0.0609(2) 0.0511(6) Uiso 0.5 1 d G U P . .
C6D C 0.4781(4) 0.4854(4) -0.09413(17) 0.0511(6) Uiso 0.5 1 d G U P B .
C7D1 C 0.5751(11) 0.5036(10) 0.0925(2) 0.0511(6) Uiso 0.25 1 d D U P B 1
C7D2 C 0.4098(10) 0.5243(9) 0.0364(8) 0.0511(6) Uiso 0.25 1 d D U P B 2
C1E C 0.5860(3) 0.4284(2) 0.2768(3) 0.0511(6) Uiso 0.5 1 d G U P . .
C2E C 0.6603(3) 0.4541(3) 0.3035(3) 0.0511(6) Uiso 0.5 1 d G U P . .
C3E C 0.6719(3) 0.5230(3) 0.3081(3) 0.0511(6) Uiso 0.5 1 d G U P . .
C4E C 0.6091(3) 0.5663(2) 0.2859(3) 0.0511(6) Uiso 0.5 1 d G U P C .
C5E C 0.5348(3) 0.5406(3) 0.2592(3) 0.0511(6) Uiso 0.5 1 d DG U P . .
C6E C 0.5232(2) 0.4717(3) 0.2546(3) 0.0511(6) Uiso 0.5 1 d DG U P C .
C7E1 C 0.4679(7) 0.5897(8) 0.2358(8) 0.0511(6) Uiso 0.25 1 d D U P C 1
C7E2 C 0.4397(5) 0.4481(10) 0.2269(8) 0.0511(6) Uiso 0.25 1 d D U P C 2

loop_
_atom_site_aniso_label
_atom_site_aniso_U_11
_atom_site_aniso_U_22
_atom_site_aniso_U_33
_atom_site_aniso_U_23
_atom_site_aniso_U_13
_atom_site_aniso_U_12
C1 0.0361(18) 0.0292(17) 0.0230(15) 0.0059(13) 0.0075(14) 0.0028(14)
C2 0.044(2) 0.0285(17) 0.0215(15) -0.0005(12) 0.0117(15) -0.0011(14)
C3 0.0428(19) 0.0234(15) 0.0224(15) 0.0059(12) 0.0135(14) 0.0045(13)
C4 0.0427(19) 0.0256(16) 0.0230(15) 0.0019(12) 0.0146(15) 0.0043(14)
C5 0.0355(18) 0.0262(16) 0.0227(15) 0.0064(12) 0.0109(14) 0.0021(13)
C6 0.0370(18) 0.0319(18) 0.0250(16) 0.0086(13) 0.0143(15) 0.0059(14)
C10 0.0368(19) 0.0280(17) 0.0354(19) 0.0085(14) 0.0128(16) -0.0018(14)
C11 0.042(2) 0.0214(16) 0.042(2) 0.0037(14) 0.0140(17) -0.0029(14)
C12 0.0376(18) 0.0204(15) 0.0240(15) 0.0041(12) 0.0093(14) 0.0005(12)
C13 0.0418(19) 0.0190(15) 0.0294(17) 0.0036(12) 0.0125(15) 0.0059(13)
C14 0.0342(17) 0.0225(15) 0.0237(15) 0.0045(12) 0.0094(14) 0.0042(13)
C15 0.0375(18) 0.0254(16) 0.0236(16) 0.0045(12) 0.0101(14) 0.0053(13)
C19 0.046(2) 0.048(2) 0.0212(16) 0.0031(15) 0.0066(15) 0.0001(17)
C20 0.052(2) 0.0280(18) 0.040(2) -0.0061(15) 0.0160(18) -0.0029(16)
C21 0.056(3) 0.036(2) 0.051(3) -0.0126(19) 0.016(2) -0.0044(18)
C22 0.055(3) 0.0266(19) 0.062(3) 0.0149(18) 0.015(2) -0.0029(17)
C23 0.0265(15) 0.0262(16) 0.0239(15) -0.0001(12) 0.0100(13) -0.0025(12)
C24 0.0246(14) 0.0201(14) 0.0277(16) -0.0022(12) 0.0110(13) -0.0042(11)
C25 0.0239(15) 0.0234(15) 0.0252(15) -0.0034(12) 0.0076(12) -0.0030(11)
C26 0.0266(15) 0.0252(16) 0.0214(15) 0.0001(12) 0.0063(12) -0.0022(12)
C27 0.0251(15) 0.0249(15) 0.0237(15) -0.0011(12) 0.0100(13) -0.0005(12)
C28 0.0272(15) 0.0278(16) 0.0202(14) -0.0029(12) 0.0083(12) -0.0005(12)
C34 0.0270(15) 0.0207(14) 0.0257(16) -0.0015(12) 0.0079(13) 0.0009(11)
C35 0.0277(15) 0.0199(14) 0.0221(15) 0.0025(11) 0.0083(12) 0.0014(11)
C36 0.0305(16) 0.0231(15) 0.0191(14) 0.0031(11) 0.0062(13) 0.0023(12)
C37 0.0283(15) 0.0199(14) 0.0219(14) -0.0011(11) 0.0099(13) 0.0002(11)
C38 0.0316(16) 0.0237(15) 0.0267(16) -0.0052(12) 0.0142(14) -0.0023(12)
C39 0.0311(16) 0.0201(15) 0.0265(16) -0.0014(12) 0.0133(13) 0.0001(12)
C41 0.052(2) 0.0242(17) 0.046(2) -0.0154(15) 0.0265(19) -0.0074(15)
C42 0.045(2) 0.048(2) 0.0247(17) 0.0036(16) 0.0124(16) -0.0029(17)
B8 0.0271(17) 0.0271(18) 0.0263(17) 0.0021(14) 0.0113(15) 0.0004(14)
B17 0.0269(17) 0.0262(18) 0.0267(18) 0.0037(14) 0.0094(14) 0.0020(13)
B32 0.0276(17) 0.0242(17) 0.0237(16) -0.0005(14) 0.0120(14) 0.0004(13)
O7 0.0416(14) 0.0270(12) 0.0241(12) 0.0040(9) 0.0131(11) 0.0079(10)
O9 0.0439(15) 0.0244(12) 0.0307(13) 0.0041(10) 0.0056(11) -0.0069(10)
O16 0.0378(13) 0.0255(12) 0.0270(12) 0.0039(9) 0.0139(10) 0.0076(10)
O18 0.0442(14) 0.0258(12) 0.0233(12) 0.0030(9) 0.0100(11) -0.0018(10)
O33 0.0297(12) 0.0225(11) 0.0246(11) -0.0006(9) 0.0068(10) -0.0019(9)
O40 0.0401(13) 0.0209(11) 0.0257(12) -0.0018(9) 0.0140(10) -0.0030(9)
F29 0.0577(15) 0.0217(10) 0.0306(11) -0.0021(8) 0.0134(10) -0.0053(9)
F30 0.0543(13) 0.0247(10) 0.0230(10) 0.0012(8) 0.0108(9) -0.0027(9)
F31 0.0563(14) 0.0276(10) 0.0204(10) -0.0034(8) 0.0101(9) 0.0004(9)
C1B 0.045(4) 0.053(4) 0.079(5) 0.000 0.026(4) 0.000
C2B 0.027(3) 0.049(5) 0.038(4) 0.005(3) 0.014(3) 0.006(3)
C3B 0.054(5) 0.067(6) 0.086(7) 0.015(9) 0.029(5) -0.027(8)
C4B 0.039(4) 0.040(4) 0.064(6) -0.020(4) 0.027(4) -0.006(3)
C6B 0.033(4) 0.047(5) 0.052(5) 0.014(4) 0.015(4) 0.000(3)

loop_
_atom_type_symbol
_atom_type_description
_atom_type_scat_dispersion_real
_atom_type_scat_dispersion_imag
_atom_type_scat_source
C C 0.0033 0.0016 'International Tables Vol C Tables 4.2.6.8 and 6.1.1.4'
H H 0.0000 0.0000 'International Tables Vol C Tables 4.2.6.8 and 6.1.1.4'
B B 0.0013 0.0007 'International Tables Vol C Tables 4.2.6.8 and 6.1.1.4'
O O 0.0106 0.0060 'International Tables Vol C Tables 4.2.6.8 and 6.1.1.4'
F F 0.0171 0.0103 'International Tables Vol C Tables 4.2.6.8 and 6.1.1.4'

loop_
_geom_angle_atom_site_label_1
_geom_angle_atom_site_label_2
_geom_angle_atom_site_label_3
_geom_angle
_geom_angle_site_symmetry_1
_geom_angle_site_symmetry_3
_geom_angle_publ_flag
O18 C1 C2 112.0(3) . . ?
O18 C1 C15 103.1(3) . . ?
C2 C1 C15 107.3(3) . . ?
O18 C1 H1 111.4 . . ?
C2 C1 H1 111.4 . . ?
C15 C1 H1 111.4 . . ?
C3 C2 C20 114.2(3) . . ?
C3 C2 C1 101.8(3) . . ?
C20 C2 C1 113.5(3) . . ?
C3 C2 C19 108.9(3) . . ?
C20 C2 C19 109.9(3) . . ?
C1 C2 C19 108.1(3) . . ?
C4 C3 C14 119.5(3) . . ?
C4 C3 C2 129.2(3) . . ?
C14 C3 C2 111.3(3) . . ?
C5 C4 C3 118.4(3) . . ?
C5 C4 H4 120.8 . . ?
C3 C4 H4 120.8 . . ?
C4 C5 C12 121.7(3) . . ?
C4 C5 C6 128.0(3) . . ?
C12 C5 C6 110.2(3) . . ?
O7 C6 C5 109.4(3) . . ?
O7 C6 C10 105.8(3) . . ?
C5 C6 C10 104.3(3) . . ?
O7 C6 H6 112.3 . . ?
C5 C6 H6 112.3 . . ?
C10 C6 H6 112.3 . . ?
O9 C10 C11 112.5(3) . . ?
O9 C10 C6 103.4(3) . . ?
C11 C10 C6 107.6(3) . . ?
O9 C10 H10 111.0 . . ?
C11 C10 H10 111.0 . . ?
C6 C10 H10 111.0 . . ?
C12 C11 C21 114.4(3) . . ?
C12 C11 C10 102.4(3) . . ?
C21 C11 C10 113.4(4) . . ?
C12 C11 C22 107.8(3) . . ?
C21 C11 C22 110.4(3) . . ?
C10 C11 C22 107.9(3) . . ?
C13 C12 C5 120.4(3) . . ?
C13 C12 C11 128.7(3) . . ?
C5 C12 C11 110.8(3) . . ?
C12 C13 C14 117.3(3) . . ?
C12 C13 H13 121.3 . . ?
C14 C13 H13 121.3 . . ?
C13 C14 C3 122.2(3) . . ?
C13 C14 C15 127.7(3) . . ?
C3 C14 C15 109.9(3) . . ?
O16 C15 C14 109.8(3) . . ?
O16 C15 C1 105.5(3) . . ?
C14 C15 C1 103.2(3) . . ?
O16 C15 H15 112.6 . . ?
C14 C15 H15 112.6 . . ?
C1 C15 H15 112.6 . . ?
C2 C19 H19A 109.5 . . ?
C2 C19 H19B 109.5 . . ?
H19A C19 H19B 109.5 . . ?
C2 C19 H19C 109.5 . . ?
H19A C19 H19C 109.5 . . ?
H19B C19 H19C 109.5 . . ?
C2 C20 H20A 109.5 . . ?
C2 C20 H20B 109.5 . . ?
H20A C20 H20B 109.5 . . ?
C2 C20 H20C 109.5 . . ?
H20A C20 H20C 109.5 . . ?
H20B C20 H20C 109.5 . . ?
C11 C21 H21A 109.5 . . ?
C11 C21 H21B 109.5 . . ?
H21A C21 H21B 109.5 . . ?
C11 C21 H21C 109.5 . . ?
H21A C21 H21C 109.5 . . ?
H21B C21 H21C 109.5 . . ?
C11 C22 H22A 109.5 . . ?
C11 C22 H22B 109.5 . . ?
H22A C22 H22B 109.5 . . ?
C11 C22 H22C 109.5 . . ?
H22A C22 H22C 109.5 . . ?
H22B C22 H22C 109.5 . . ?
C28 C23 C24 114.3(3) . . ?
C28 C23 B8 123.5(3) . . ?
C24 C23 B8 121.9(3) . . ?
F29 C24 C25 116.6(3) . . ?
F29 C24 C23 117.6(3) . . ?
C25 C24 C23 125.7(3) . . ?
C24 C25 C26 114.4(3) . . ?
C24 C25 B17 122.0(3) . 2_655 ?
C26 C25 B17 123.2(3) . 2_655 ?
F30 C26 C25 117.4(3) . . ?
F30 C26 C27 116.9(3) . . ?
C25 C26 C27 125.6(3) . . ?
C28 C27 C26 113.9(3) . . ?
C28 C27 B32 122.9(3) . . ?
C26 C27 B32 122.8(3) . . ?
F31 C28 C23 116.6(3) . . ?
F31 C28 C27 117.4(3) . . ?
C23 C28 C27 126.0(3) . . ?
O33 C34 C35 109.9(2) . . ?
O33 C34 C39 105.1(2) . . ?
C35 C34 C39 103.7(3) . . ?
O33 C34 H34 112.5 . . ?
C35 C34 H34 112.5 . . ?
C39 C34 H34 112.5 . . ?
C37 C35 C36 121.1(3) . . ?
C37 C35 C34 111.3(3) . . ?
C36 C35 C34 127.5(3) . . ?
C37 C36 C35 117.7(3) 2_655 . ?
C37 C36 H36 123(3) 2_655 . ?
C35 C36 H36 118(3) . . ?
C35 C37 C36 121.1(3) . 2_655 ?
C35 C37 C38 110.6(3) . . ?
C36 C37 C38 128.3(3) 2_655 . ?
C37 C38 C42 113.8(3) . . ?
C37 C38 C41 108.9(3) . . ?
C42 C38 C41 109.5(3) . . ?
C37 C38 C39 102.6(3) . . ?
C42 C38 C39 113.0(3) . . ?
C41 C38 C39 108.8(3) . . ?
O40 C39 C38 111.1(3) . . ?
O40 C39 C34 103.2(2) . . ?
C38 C39 C34 106.8(2) . . ?
O40 C39 H39 111.8 . . ?
C38 C39 H39 111.8 . . ?
C34 C39 H39 111.8 . . ?
C38 C41 H41A 109.5 . . ?
C38 C41 H41B 109.5 . . ?
H41A C41 H41B 109.5 . . ?
C38 C41 H41C 109.5 . . ?
H41A C41 H41C 109.5 . . ?
H41B C41 H41C 109.5 . . ?
C38 C42 H42A 109.5 . . ?
C38 C42 H42B 109.5 . . ?
H42A C42 H42B 109.5 . . ?
C38 C42 H42C 109.5 . . ?
H42A C42 H42C 109.5 . . ?
H42B C42 H42C 109.5 . . ?
O9 B8 O7 114.5(3) . . ?
O9 B8 C23 121.9(3) . . ?
O7 B8 C23 123.5(3) . . ?
O18 B17 O16 113.9(3) . . ?
O18 B17 C25 122.2(3) . 2_655 ?
O16 B17 C25 123.8(3) . 2_655 ?
O40 B32 O33 114.3(3) . . ?
O40 B32 C27 121.8(3) . . ?
O33 B32 C27 123.9(3) . . ?
B8 O7 C6 105.8(3) . . ?
B8 O9 C10 108.9(3) . . ?
B17 O16 C15 106.2(3) . . ?
B17 O18 C1 108.5(3) . . ?
B32 O33 C34 106.2(3) . . ?
B32 O40 C39 108.7(3) . . ?
C2B C1B C2B 54.4(3) 2_655 . ?
C2B C1B C6B 65.7(3) 2_655 . ?
C2B C1B C6B 120.0 . . ?
C2B C1B C6B 120.0(3) 2_655 2_655 ?
C2B C1B C6B 65.7 . 2_655 ?
C6B C1B C6B 174.4 . 2_655 ?
C2B C1B C7B1 127.4(4) 2_655 2_655 ?
C2B C1B C7B1 176.3(4) . 2_655 ?
C6B C1B C7B1 61.8(4) . 2_655 ?
C6B C1B C7B1 112.6(4) 2_655 2_655 ?
C2B C1B C7B1 176.3(4) 2_655 . ?
C2B C1B C7B1 127.4(4) . . ?
C6B C1B C7B1 112.6(4) . . ?
C6B C1B C7B1 61.8(4) 2_655 . ?
C7B1 C1B C7B1 51.0(8) 2_655 . ?
C2B C2B C3B 66.1(6) 2_655 2_655 ?
C2B C2B C1B 62.8 2_655 . ?
C3B C2B C1B 128.8(6) 2_655 . ?
C2B C2B C3B 57.3 2_655 . ?
C3B C2B C3B 10.1(6) 2_655 . ?
C1B C2B C3B 120.0 . . ?
C2B C2B C4B 128.2(4) 2_655 2_655 ?
C3B C2B C4B 62.15(15) 2_655 2_655 ?
C1B C2B C4B 167.9(5) . 2_655 ?
C3B C2B C4B 71.4(4) . 2_655 ?
C2B C2B C6B 119.9 2_655 2_655 ?
C3B C2B C6B 172.3(7) 2_655 2_655 ?
C1B C2B C6B 57.2 . 2_655 ?
C3B C2B C6B 177.2 . 2_655 ?
C4B C2B C6B 111.4(4) 2_655 2_655 ?
C2B C2B C5B 173.2(5) 2_655 2_655 ?
C3B C2B C5B 118.8(6) 2_655 2_655 ?
C1B C2B C5B 111.9 . 2_655 ?
C3B C2B C5B 128.0 . 2_655 ?
C4B C2B C5B 56.7(5) 2_655 2_655 ?
C6B C2B C5B 54.8 2_655 2_655 ?
C2B C2B C7B2 174.1(7) 2_655 . ?
C3B C2B C7B2 108.4(7) 2_655 . ?
C1B C2B C7B2 122.5(6) . . ?
C3B C2B C7B2 117.5(6) . . ?
C4B C2B C7B2 46.3(6) 2_655 . ?
C6B C2B C7B2 65.3(6) 2_655 . ?
C5B C2B C7B2 10.7(6) 2_655 . ?
C3B C3B C2B 110.1(8) 2_655 2_655 ?
C3B C3B C4B 156(3) 2_655 . ?
C2B C3B C4B 63.4(3) 2_655 . ?
C3B C3B C2B 59.8(7) 2_655 . ?
C2B C3B C2B 56.7(3) 2_655 . ?
C4B C3B C2B 120.0 . . ?
C3B C3B C4B 20(2) 2_655 2_655 ?
C2B C3B C4B 111.1(3) 2_655 2_655 ?
C4B C3B C4B 173.6(4) . 2_655 ?
C2B C3B C4B 54.8 . 2_655 ?
C7B2 C4B C3B 126.5(4) 2_655 . ?
C7B2 C4B C5B 7.1(5) 2_655 . ?
C3B C4B C5B 120.0 . . ?
C7B2 C4B C2B 72.1(4) 2_655 2_655 ?
C3B C4B C2B 54.5(2) . 2_655 ?
C5B C4B C2B 65.6(2) . 2_655 ?
C7B2 C4B C3B 125.8(4) 2_655 2_655 ?
C3B C4B C3B 3.7(5) . 2_655 ?
C5B C4B C3B 119.4 . 2_655 ?
C2B C4B C3B 53.9(3) 2_655 2_655 ?
C7B2 C5B C6B 146.9(19) 2_655 . ?
C7B2 C5B C4B 30(2) 2_655 . ?
C6B C5B C4B 120.0 . . ?
C7B2 C5B C2B 85.9(16) 2_655 2_655 ?
C6B C5B C2B 62.3 . 2_655 ?
C4B C5B C2B 57.7 . 2_655 ?
C5B C6B C1B 120.0 . . ?
C5B C6B C7B1 175.3(4) . 2_655 ?
C1B C6B C7B1 63.3(3) . 2_655 ?
C5B C6B C2B 62.9(2) . 2_655 ?
C1B C6B C2B 57.2(2) . 2_655 ?
C7B1 C6B C2B 120.5(3) 2_655 2_655 ?
C5B C6B C7B2 5.4(5) . 2_655 ?
C1B C6B C7B2 114.9(5) . 2_655 ?
C7B1 C6B C7B2 177.7(6) 2_655 2_655 ?
C2B C6B C7B2 57.7(3) 2_655 2_655 ?
C7B1 C7B1 C6B 119.1(3) 2_655 2_655 ?
C7B1 C7B1 C1B 64.5(4) 2_655 . ?
C6B C7B1 C1B 54.9(2) 2_655 . ?
C5B C7B2 C4B 143(2) 2_655 2_655 ?
C5B C7B2 C2B 83.5(14) 2_655 . ?
C4B C7B2 C2B 61.6(5) 2_655 . ?
C5B C7B2 C6B 27.7(16) 2_655 2_655 ?
C4B C7B2 C6B 118.4(6) 2_655 2_655 ?
C2B C7B2 C6B 57.0(3) . 2_655 ?
C2C C1C C3C 109.0(13) 7_655 7_655 ?
C2C C1C C2C 100.7(7) 7_655 . ?
C3C C1C C2C 150.2(9) 7_655 . ?
C2C C1C C6C 19.3(7) 7_655 . ?
C3C C1C C6C 89.8(9) 7_655 . ?
C2C C1C C6C 120.0 . . ?
C2C C1C C1C 70.5(6) 7_655 7_655 ?
C3C C1C C1C 178.3(17) 7_655 7_655 ?
C2C C1C C1C 30.2(3) . 7_655 ?
C6C C1C C1C 89.8(3) . 7_655 ?
C2C C1C C7C1 138.3(12) 7_655 . ?
C3C C1C C7C1 29.4(10) 7_655 . ?
C2C C1C C7C1 121.0(8) . . ?
C6C C1C C7C1 119.0(8) . . ?
C1C C1C C7C1 151.1(10) 7_655 . ?
C2C C1C C4C 164.5(12) 7_655 7_655 ?
C3C C1C C4C 55.6(4) 7_655 7_655 ?
C2C C1C C4C 94.7(7) . 7_655 ?
C6C C1C C4C 145.3(7) . 7_655 ?
C1C C1C C4C 124.8(9) 7_655 7_655 ?
C7C1 C1C C4C 26.4(10) . 7_655 ?
C2C C1C C6C 114.4(9) 7_655 7_655 ?
C3C C1C C6C 136.5(8) 7_655 7_655 ?
C2C C1C C6C 13.7(4) . 7_655 ?
C6C C1C C6C 133.7(4) . 7_655 ?
C1C C1C C6C 43.9(5) 7_655 7_655 ?
C7C1 C1C C6C 107.2(9) . 7_655 ?
C4C C1C C6C 80.9(4) 7_655 7_655 ?
C6C C2C C1C 141.1(19) 7_655 7_655 ?
C6C C2C C3C 100.5(12) 7_655 . ?
C1C C2C C3C 40.7(7) 7_655 . ?
C6C C2C C1C 139.5(12) 7_655 . ?
C1C C2C C1C 79.3(7) 7_655 . ?
C3C C2C C1C 120.0 . . ?
C6C C2C C7C2 18.1(12) 7_655 . ?
C1C C2C C7C2 159.2(13) 7_655 . ?
C3C C2C C7C2 118.6(8) . . ?
C1C C2C C7C2 121.4(8) . . ?
C6C C2C C5C 54.2(7) 7_655 7_655 ?
C1C C2C C5C 164.5(13) 7_655 7_655 ?
C3C C2C C5C 154.7(7) . 7_655 ?
C1C C2C C5C 85.3(7) . 7_655 ?
C6C C2C C2C 164.9(13) 7_655 7_655 ?
C1C C2C C2C 53.8(7) 7_655 7_655 ?
C3C C2C C2C 94.5(3) . 7_655 ?
C1C C2C C2C 25.5(3) . 7_655 ?
C5C C2C C2C 110.8(7) 7_655 7_655 ?
C7C1 C3C C1C 116.2(13) 7_655 7_655 ?
C7C1 C3C C2C 146.4(12) 7_655 . ?
C1C C3C C2C 30.3(5) 7_655 . ?
C7C1 C3C C4C 26.7(13) 7_655 . ?
C1C C3C C4C 89.8(5) 7_655 . ?
C2C C3C C4C 120.0 . . ?
C7C1 C3C C6C 170.9(14) 7_655 7_655 ?
C1C C3C C6C 55.6(4) 7_655 7_655 ?
C2C C3C C6C 25.3(4) . 7_655 ?
C4C C3C C6C 145.3(4) . 7_655 ?
C7C1 C4C C5C 149.5(7) 7_655 . ?
C7C1 C4C C3C 29.9(7) 7_655 . ?
C5C C4C C3C 120.0 . . ?
C7C1 C4C C1C 64.4(5) 7_655 7_655 ?
C5C C4C C1C 85.3(3) . 7_655 ?
C3C C4C C1C 34.7(3) . 7_655 ?
C7C2 C5C C6C 37.6(5) 7_655 . ?
C7C2 C5C C4C 157.6(5) 7_655 . ?
C6C C5C C4C 120.0 . . ?
C6C C5C C2C 25.3(3) . 7_655 ?
C4C C5C C2C 94.7(3) . 7_655 ?
C2C C6C C7C2 146.4(16) 7_655 7_655 ?
C2C C6C C5C 100.5(7) 7_655 . ?
C7C2 C6C C5C 45.9(13) 7_655 . ?
C2C C6C C1C 19.5(7) 7_655 . ?
C7C2 C6C C1C 165.9(13) 7_655 . ?
C5C C6C C1C 120.0 . . ?
C2C C6C C3C 54.2(7) 7_655 7_655 ?
C5C C6C C3C 154.7(5) . 7_655 ?
C1C C6C C3C 34.7(5) . 7_655 ?
C2C C6C C1C 26.8(5) 7_655 7_655 ?
C5C C6C C1C 73.7(2) . 7_655 ?
C1C C6C C1C 46.3(2) . 7_655 ?
C3C C6C C1C 80.9(5) 7_655 7_655 ?
C4C C7C1 C3C 123.3(18) 7_655 7_655 ?
C4C C7C1 C1C 89.2(11) 7_655 . ?
C3C C7C1 C1C 34.5(9) 7_655 . ?
C6C C7C2 C5C 96.4(14) 7_655 7_655 ?
C6C C7C2 C2C 15.5(9) 7_655 . ?
C5C C7C2 C2C 81.0(8) 7_655 . ?
C7D2 C1D C2D 23.4(7) 5_665 . ?
C7D2 C1D C6D 143.2(7) 5_665 . ?
C2D C1D C6D 120.0 . . ?
C2D C1D C4D 33.4(3) . 5_665 ?
C6D C1D C4D 86.7(3) . 5_665 ?
C7D2 C2D C3D 144.7(14) 5_665 . ?
C4D C2D C3D 23.7(5) 5_665 . ?
C7D2 C2D C1D 24.9(14) 5_665 . ?
C4D C2D C1D 96.5(5) 5_665 . ?
C3D C2D C1D 120.0 . . ?
C4D C2D C5D 50.1(5) 5_665 5_665 ?
C3D C2D C5D 26.7(4) . 5_665 ?
C1D C2D C5D 146.6(4) . 5_665 ?
C4D C3D C5D 143.5(19) 5_665 5_665 ?
C4D C3D C4D 80.3(9) 5_665 . ?
C5D C3D C4D 134.7(11) 5_665 . ?
C4D C3D C2D 40.1(9) 5_665 . ?
C5D C3D C2D 105.1(11) 5_665 . ?
C4D C3D C2D 120.0 . . ?
C4D C3D C7D1 158.4(14) 5_665 . ?
C5D C3D C7D1 15.0(11) 5_665 . ?
C4D C3D C7D1 120.3(8) . . ?
C2D C3D C7D1 119.7(8) . . ?
C4D C3D C3D 58.0(8) 5_665 5_665 ?
C5D C3D C3D 156.2(12) 5_665 5_665 ?
C4D C3D C3D 22.3(3) . 5_665 ?
C2D C3D C3D 97.8(3) . 5_665 ?
C7D1 C3D C3D 142.4(9) . 5_665 ?
C4D C3D C6D 164.8(16) 5_665 5_665 ?
C5D C3D C6D 48.2(5) 5_665 5_665 ?
C4D C3D C6D 86.7(6) . 5_665 ?
C2D C3D C6D 153.3(6) . 5_665 ?
C7D1 C3D C6D 33.7(8) . 5_665 ?
C3D C3D C6D 108.8(7) 5_665 5_665 ?
C4D C3D C7D2 28.5(10) 5_665 5_665 ?
C5D C3D C7D2 117.2(13) 5_665 5_665 ?
C4D C3D C7D2 107.9(6) . 5_665 ?
C2D C3D C7D2 12.1(6) . 5_665 ?
C7D1 C3D C7D2 131.8(10) . 5_665 ?
C3D C3D C7D2 85.7(6) 5_665 5_665 ?
C6D C3D C7D2 165.4(9) 5_665 5_665 ?
C3D C4D C2D 116.2(15) 5_665 5_665 ?
C3D C4D C3D 99.7(8) 5_665 . ?
C2D C4D C3D 143.3(9) 5_665 . ?
C3D C4D C5D 21.0(9) 5_665 . ?
C2D C4D C5D 96.5(9) 5_665 . ?
C3D C4D C5D 120.0 . . ?
C3D C4D C4D 74.1(8) 5_665 5_665 ?
C2D C4D C4D 167.3(12) 5_665 5_665 ?
C3D C4D C4D 25.6(3) . 5_665 ?
C5D C4D C4D 94.5(3) . 5_665 ?
C3D C4D C7D2 140.3(13) 5_665 . ?
C2D C4D C7D2 24.5(10) 5_665 . ?
C3D C4D C7D2 118.8(8) . . ?
C5D C4D C7D2 121.0(8) . . ?
C4D C4D C7D2 143.8(10) 5_665 . ?
C3D C4D C1D 164.8(12) 5_665 5_665 ?
C2D C4D C1D 50.1(7) 5_665 5_665 ?
C3D C4D C1D 93.3(3) . 5_665 ?
C5D C4D C1D 146.6(3) . 5_665 ?
C4D C4D C1D 118.6(5) 5_665 5_665 ?
C7D1 C5D C3D 148.1(17) 5_665 5_665 ?
C7D1 C5D C6D 43.9(15) 5_665 . ?
C3D C5D C6D 105.1(6) 5_665 . ?
C7D1 C5D C4D 163.5(15) 5_665 . ?
C3D C5D C4D 15.5(6) 5_665 . ?
C6D C5D C4D 120.0 . . ?
C7D1 C5D C2D 162.1(17) 5_665 5_665 ?
C3D C5D C2D 48.2(6) 5_665 5_665 ?
C6D C5D C2D 153.3(5) . 5_665 ?
C4D C5D C2D 33.4(5) . 5_665 ?
C7D1 C6D C5D 31.0(5) 5_665 . ?
C7D1 C6D C1D 150.9(5) 5_665 . ?
C5D C6D C1D 120.0 . . ?
C7D1 C6D C3D 57.6(4) 5_665 5_665 ?
C5D C6D C3D 26.7(3) . 5_665 ?
C1D C6D C3D 93.3(3) . 5_665 ?
C5D C7D1 C6D 105.0(18) 5_665 5_665 ?
C5D C7D1 C3D 17.0(11) 5_665 . ?
C6D C7D1 C3D 88.8(9) 5_665 . ?
C2D C7D2 C1D 132(2) 5_665 5_665 ?
C2D C7D2 C4D 34.1(10) 5_665 . ?
C1D C7D2 C4D 97.6(12) 5_665 . ?
C2D C7D2 C3D 23.2(10) 5_665 5_665 ?
C1D C7D2 C3D 108.7(11) 5_665 5_665 ?
C4D C7D2 C3D 11.3(4) . 5_665 ?
C7E2 C1E C2E 115(2) 2_655 . ?
C7E2 C1E C6E 13(2) 2_655 . ?
C2E C1E C6E 120.0 . . ?
C3E C2E C1E 120.0 . . ?
C3E C2E C7E2 102.3(6) . 2_655 ?
C1E C2E C7E2 18.1(7) . 2_655 ?
C4E C3E C2E 120.0 . . ?
C3E C4E C5E 120.0 . . ?
C3E C4E C7E1 160.4(5) . 2_655 ?
C5E C4E C7E1 41.5(5) . 2_655 ?
C7E1 C5E C5E 87.6(9) 2_655 2_655 ?
C7E1 C5E C6E 167.5(10) 2_655 . ?
C5E C5E C6E 81.7 2_655 . ?
C7E1 C5E C4E 69.9(9) 2_655 . ?
C5E C5E C4E 157.1(3) 2_655 . ?
C6E C5E C4E 120.0 . . ?
C7E1 C5E C7E1 48.9(15) 2_655 . ?
C5E C5E C7E1 40.7(8) 2_655 . ?
C6E C5E C7E1 121.8(8) . . ?
C4E C5E C7E1 118.2(8) . . ?
C7E1 C5E C6E 140.7(10) 2_655 2_655 ?
C5E C5E C6E 54.2(2) 2_655 2_655 ?
C6E C5E C6E 27.7(2) . 2_655 ?
C4E C5E C6E 146.7(3) . 2_655 ?
C7E1 C5E C6E 94.6(8) . 2_655 ?
C7E1 C5E C7E2 162.7(13) 2_655 2_655 ?
C5E C5E C7E2 103.4(5) 2_655 2_655 ?
C6E C5E C7E2 22.7(5) . 2_655 ?
C4E C5E C7E2 97.6(5) . 2_655 ?
C7E1 C5E C7E2 144.0(9) . 2_655 ?
C6E C5E C7E2 49.4(3) 2_655 2_655 ?
C6E C6E C7E2 138.9(17) 2_655 2_655 ?
C6E C6E C5E 98.10(6) 2_655 . ?
C7E2 C6E C5E 116.6(15) 2_655 . ?
C6E C6E C1E 140.0(4) 2_655 . ?
C7E2 C6E C1E 9.4(16) 2_655 . ?
C5E C6E C1E 120.0 . . ?
C6E C6E C7E2 20.9(10) 2_655 . ?
C7E2 C6E C7E2 126(2) 2_655 . ?
C5E C6E C7E2 116.5(8) . . ?
C1E C6E C7E2 123.5(8) . . ?
C6E C6E C5E 54.2(3) 2_655 2_655 ?
C5E C6E C5E 44.1(3) . 2_655 ?
C1E C6E C5E 163.0(4) . 2_655 ?
C5E C7E1 C7E1 90.4(9) 2_655 2_655 ?
C5E C7E1 C4E 68.5(11) 2_655 2_655 ?
C7E1 C7E1 C4E 156.9(15) 2_655 2_655 ?
C5E C7E1 C5E 51.8(6) 2_655 . ?
C7E1 C7E1 C5E 40.7(8) 2_655 . ?
C4E C7E1 C5E 120.1(13) 2_655 . ?
C1E C7E2 C6E 157(4) 2_655 2_655 ?
C1E C7E2 C6E 153(3) 2_655 . ?
C6E C7E2 C6E 20.2(8) 2_655 . ?
C1E C7E2 C2E 46.9(16) 2_655 2_655 ?
C6E C7E2 C2E 139(2) 2_655 2_655 ?
C6E C7E2 C2E 157.8(15) . 2_655 ?
C1E C7E2 C5E 143(2) 2_655 2_655 ?
C6E C7E2 C5E 40.7(11) 2_655 2_655 ?
C6E C7E2 C5E 58.1(5) . 2_655 ?
C2E C7E2 C5E 99.7(11) 2_655 2_655 ?

loop_
_geom_bond_atom_site_label_1
_geom_bond_atom_site_label_2
_geom_bond_distance
_geom_bond_site_symmetry_2
_geom_bond_publ_flag
C1 O18 1.442(4) . ?
C1 C2 1.545(5) . ?
C1 C15 1.548(5) . ?
C1 H1 1.0000 . ?
C2 C3 1.506(5) . ?
C2 C20 1.521(5) . ?
C2 C19 1.547(5) . ?
C3 C4 1.394(5) . ?
C3 C14 1.409(5) . ?
C4 C5 1.380(5) . ?
C4 H4 0.9500 . ?
C5 C12 1.407(5) . ?
C5 C6 1.512(5) . ?
C6 O7 1.461(4) . ?
C6 C10 1.544(5) . ?
C6 H6 1.0000 . ?
C10 O9 1.443(4) . ?
C10 C11 1.537(5) . ?
C10 H10 1.0000 . ?
C11 C12 1.527(5) . ?
C11 C21 1.535(6) . ?
C11 C22 1.547(5) . ?
C12 C13 1.391(5) . ?
C13 C14 1.392(5) . ?
C13 H13 0.9500 . ?
C14 C15 1.526(5) . ?
C15 O16 1.446(4) . ?
C15 H15 1.0000 . ?
C19 H19A 0.9800 . ?
C19 H19B 0.9800 . ?
C19 H19C 0.9800 . ?
C20 H20A 0.9800 . ?
C20 H20B 0.9800 . ?
C20 H20C 0.9800 . ?
C21 H21A 0.9800 . ?
C21 H21B 0.9800 . ?
C21 H21C 0.9800 . ?
C22 H22A 0.9800 . ?
C22 H22B 0.9800 . ?
C22 H22C 0.9800 . ?
C23 C28 1.397(5) . ?
C23 C24 1.398(4) . ?
C23 B8 1.573(5) . ?
C24 F29 1.336(4) . ?
C24 C25 1.397(4) . ?
C25 C26 1.400(4) . ?
C25 B17 1.568(5) 2_655 ?
C26 F30 1.333(4) . ?
C26 C27 1.404(4) . ?
C27 C28 1.402(5) . ?
C27 B32 1.564(5) . ?
C28 F31 1.336(4) . ?
C34 O33 1.462(4) . ?
C34 C35 1.506(4) . ?
C34 C39 1.558(4) . ?
C34 H34 1.0000 . ?
C35 C37 1.392(5) . ?
C35 C36 1.400(4) . ?
C36 C37 1.395(5) 2_655 ?
C36 H36 0.96(6) . ?
C37 C38 1.525(4) . ?
C38 C42 1.538(5) . ?
C38 C41 1.539(5) . ?
C38 C39 1.543(5) . ?
C39 O40 1.446(4) . ?
C39 H39 1.0000 . ?
C41 H41A 0.9800 . ?
C41 H41B 0.9800 . ?
C41 H41C 0.9800 . ?
C42 H42A 0.9800 . ?
C42 H42B 0.9800 . ?
C42 H42C 0.9800 . ?
B8 O9 1.359(5) . ?
B8 O7 1.368(4) . ?
B17 O18 1.366(5) . ?
B17 O16 1.371(4) . ?
B32 O40 1.367(4) . ?
B32 O33 1.370(4) . ?
C1B C2B 1.390(3) 2_655 ?
C1B C2B 1.3899 . ?
C1B C6B 1.3902 . ?
C1B C6B 1.3903 2_655 ?
C1B C7B1 1.519(2) 2_655 ?
C1B C7B1 1.519(2) . ?
C2B C2B 1.270(7) 2_655 ?
C2B C3B 1.279(6) 2_655 ?
C2B C3B 1.3900 . ?
C2B C4B 1.406(9) 2_655 ?
C2B C6B 1.5071 2_655 ?
C2B C5B 1.515(6) 2_655 ?
C2B C7B2 1.520(2) . ?
C3B C3B 0.260(15) 2_655 ?
C3B C4B 1.3900 . ?
C3B C4B 1.631(14) 2_655 ?
C4B C7B2 1.155(17) 2_655 ?
C4B C5B 1.3900 . ?
C5B C7B2 0.282(17) 2_655 ?
C5B C6B 1.3900 . ?
C6B C7B1 1.497(9) 2_655 ?
C6B C7B2 1.634(13) 2_655 ?
C7B1 C7B1 1.308(19) 2_655 ?
C1C C2C 0.741(9) 7_655 ?
C1C C3C 0.959(9) 7_655 ?
C1C C2C 1.3900 . ?
C1C C6C 1.3900 . ?
C1C C1C 1.449(9) 7_655 ?
C1C C7C1 1.520(2) . ?
C1C C4C 1.685(8) 7_655 ?
C1C C6C 2.005(11) 7_655 ?
C2C C6C 0.733(8) 7_655 ?
C2C C3C 1.3900 . ?
C2C C7C2 1.520(2) . ?
C2C C5C 1.685(10) 7_655 ?
C2C C2C 1.692(9) 7_655 ?
C3C C7C1 0.830(13) 7_655 ?
C3C C4C 1.3900 . ?
C3C C6C 1.685(12) 7_655 ?
C4C C7C1 0.75(2) 7_655 ?
C4C C5C 1.3900 . ?
C5C C7C2 1.01(2) 7_655 ?
C5C C6C 1.3900 . ?
C6C C7C2 0.854(9) 7_655 ?
C1D C7D2 0.78(2) 5_665 ?
C1D C2D 1.3900 . ?
C1D C6D 1.3900 . ?
C1D C4D 1.800(8) 5_665 ?
C2D C7D2 0.740(12) 5_665 ?
C2D C4D 0.997(10) 5_665 ?
C2D C3D 1.3900 . ?
C2D C5D 1.800(12) 5_665 ?
C3D C4D 0.624(8) 5_665 ?
C3D C5D 0.838(8) 5_665 ?
C3D C4D 1.3900 . ?
C3D C7D1 1.520(2) . ?
C3D C3D 1.616(10) 5_665 ?
C3D C6D 1.800(9) 5_665 ?
C3D C7D2 2.039(9) 5_665 ?
C4D C5D 1.3900 . ?
C4D C4D 1.425(10) 5_665 ?
C4D C7D2 1.520(2) . ?
C5D C7D1 0.742(9) 5_665 ?
C5D C6D 1.3900 . ?
C6D C7D1 1.00(2) 5_665 ?
C1E C7E2 0.592(11) 2_655 ?
C1E C2E 1.3900 . ?
C1E C6E 1.3900 . ?
C2E C3E 1.3900 . ?
C2E C7E2 1.726(13) 2_655 ?
C3E C4E 1.3900 . ?
C4E C5E 1.3900 . ?
C4E C7E1 1.403(18) 2_655 ?
C5E C7E1 0.990(15) 2_655 ?
C5E C5E 1.194(10) 2_655 ?
C5E C6E 1.3900 . ?
C5E C7E1 1.518(2) . ?
C5E C6E 1.697(5) 2_655 ?
C5E C7E2 1.907(18) 2_655 ?
C6E C6E 0.797(9) 2_655 ?
C6E C7E2 0.824(10) 2_655 ?
C6E C7E2 1.518(2) . ?
C7E1 C7E1 1.14(3) 2_655 ?

loop_
_geom_torsion_atom_site_label_1
_geom_torsion_atom_site_label_2
_geom_torsion_atom_site_label_3
_geom_torsion_atom_site_label_4
_geom_torsion
_geom_torsion_site_symmetry_1
_geom_torsion_site_symmetry_2
_geom_torsion_site_symmetry_3
_geom_torsion_site_symmetry_4
_geom_torsion_publ_flag
O18 C1 C2 C3 -87.0(3) . . . . ?
C15 C1 C2 C3 25.4(3) . . . . ?
O18 C1 C2 C20 36.2(4) . . . . ?
C15 C1 C2 C20 148.6(3) . . . . ?
O18 C1 C2 C19 158.4(3) . . . . ?
C15 C1 C2 C19 -89.2(3) . . . . ?
C20 C2 C3 C4 36.2(5) . . . . ?
C1 C2 C3 C4 158.9(3) . . . . ?
C19 C2 C3 C4 -87.1(4) . . . . ?
C20 C2 C3 C14 -145.4(3) . . . . ?
C1 C2 C3 C14 -22.6(3) . . . . ?
C19 C2 C3 C14 91.4(3) . . . . ?
C14 C3 C4 C5 -3.1(5) . . . . ?
C2 C3 C4 C5 175.2(3) . . . . ?
C3 C4 C5 C12 -2.4(5) . . . . ?
C3 C4 C5 C6 174.5(3) . . . . ?
C4 C5 C6 O7 -60.8(4) . . . . ?
C12 C5 C6 O7 116.4(3) . . . . ?
C4 C5 C6 C10 -173.7(3) . . . . ?
C12 C5 C6 C10 3.6(3) . . . . ?
O7 C6 C10 O9 -12.0(3) . . . . ?
C5 C6 C10 O9 103.3(3) . . . . ?
O7 C6 C10 C11 -131.3(3) . . . . ?
C5 C6 C10 C11 -15.9(3) . . . . ?
O9 C10 C11 C12 -92.0(3) . . . . ?
C6 C10 C11 C12 21.2(3) . . . . ?
O9 C10 C11 C21 31.8(4) . . . . ?
C6 C10 C11 C21 145.0(3) . . . . ?
O9 C10 C11 C22 154.5(3) . . . . ?
C6 C10 C11 C22 -92.3(4) . . . . ?
C4 C5 C12 C13 6.0(5) . . . . ?
C6 C5 C12 C13 -171.4(3) . . . . ?
C4 C5 C12 C11 -172.2(3) . . . . ?
C6 C5 C12 C11 10.4(4) . . . . ?
C21 C11 C12 C13 39.2(5) . . . . ?
C10 C11 C12 C13 162.3(3) . . . . ?
C22 C11 C12 C13 -84.0(4) . . . . ?
C21 C11 C12 C5 -142.7(3) . . . . ?
C10 C11 C12 C5 -19.6(4) . . . . ?
C22 C11 C12 C5 94.0(4) . . . . ?
C5 C12 C13 C14 -3.7(5) . . . . ?
C11 C12 C13 C14 174.1(3) . . . . ?
C12 C13 C14 C3 -1.9(5) . . . . ?
C12 C13 C14 C15 173.0(3) . . . . ?
C4 C3 C14 C13 5.4(5) . . . . ?
C2 C3 C14 C13 -173.2(3) . . . . ?
C4 C3 C14 C15 -170.3(3) . . . . ?
C2 C3 C14 C15 11.1(4) . . . . ?
C13 C14 C15 O16 -57.8(4) . . . . ?
C3 C14 C15 O16 117.6(3) . . . . ?
C13 C14 C15 C1 -169.8(3) . . . . ?
C3 C14 C15 C1 5.6(4) . . . . ?
O18 C1 C15 O16 -16.4(3) . . . . ?
C2 C1 C15 O16 -134.7(3) . . . . ?
O18 C1 C15 C14 98.8(3) . . . . ?
C2 C1 C15 C14 -19.6(3) . . . . ?
C28 C23 C24 F29 179.6(3) . . . . ?
B8 C23 C24 F29 -6.3(4) . . . . ?
C28 C23 C24 C25 -1.6(5) . . . . ?
B8 C23 C24 C25 172.4(3) . . . . ?
F29 C24 C25 C26 180.0(3) . . . . ?
C23 C24 C25 C26 1.2(5) . . . . ?
F29 C24 C25 B17 6.3(4) . . . 2_655 ?
C23 C24 C25 B17 -172.5(3) . . . 2_655 ?
C24 C25 C26 F30 -179.5(3) . . . . ?
B17 C25 C26 F30 -5.9(5) 2_655 . . . ?
C24 C25 C26 C27 0.1(5) . . . . ?
B17 C25 C26 C27 173.8(3) 2_655 . . . ?
F30 C26 C27 C28 178.8(3) . . . . ?
C25 C26 C27 C28 -0.9(5) . . . . ?
F30 C26 C27 B32 5.4(4) . . . . ?
C25 C26 C27 B32 -174.2(3) . . . . ?
C24 C23 C28 F31 -179.9(3) . . . . ?
B8 C23 C28 F31 6.1(5) . . . . ?
C24 C23 C28 C27 0.7(5) . . . . ?
B8 C23 C28 C27 -173.2(3) . . . . ?
C26 C27 C28 F31 -178.9(3) . . . . ?
B32 C27 C28 F31 -5.6(4) . . . . ?
C26 C27 C28 C23 0.4(5) . . . . ?
B32 C27 C28 C23 173.8(3) . . . . ?
O33 C34 C35 C37 116.4(3) . . . . ?
C39 C34 C35 C37 4.4(3) . . . . ?
O33 C34 C35 C36 -59.4(4) . . . . ?
C39 C34 C35 C36 -171.4(3) . . . . ?
C37 C35 C36 C37 -2.5(4) . . . 2_655 ?
C34 C35 C36 C37 172.9(3) . . . 2_655 ?
C36 C35 C37 C36 5.5(4) . . . 2_655 ?
C34 C35 C37 C36 -170.6(3) . . . 2_655 ?
C36 C35 C37 C38 -173.8(3) . . . . ?
C34 C35 C37 C38 10.1(4) . . . . ?
C35 C37 C38 C42 -142.5(3) . . . . ?
C36 C37 C38 C42 38.2(5) 2_655 . . . ?
C35 C37 C38 C41 95.1(3) . . . . ?
C36 C37 C38 C41 -84.2(4) 2_655 . . . ?
C35 C37 C38 C39 -20.1(3) . . . . ?
C36 C37 C38 C39 160.7(3) 2_655 . . . ?
C37 C38 C39 O40 -89.9(3) . . . . ?
C42 C38 C39 O40 33.1(4) . . . . ?
C41 C38 C39 O40 154.9(3) . . . . ?
C37 C38 C39 C34 22.0(3) . . . . ?
C42 C38 C39 C34 144.9(3) . . . . ?
C41 C38 C39 C34 -93.3(3) . . . . ?
O33 C34 C39 O40 -15.0(3) . . . . ?
C35 C34 C39 O40 100.4(3) . . . . ?
O33 C34 C39 C38 -132.2(3) . . . . ?
C35 C34 C39 C38 -16.7(3) . . . . ?
C28 C23 B8 O9 177.2(3) . . . . ?
C24 C23 B8 O9 3.7(5) . . . . ?
C28 C23 B8 O7 0.3(5) . . . . ?
C24 C23 B8 O7 -173.2(3) . . . . ?
C28 C27 B32 O40 4.8(5) . . . . ?
C26 C27 B32 O40 177.6(3) . . . . ?
C28 C27 B32 O33 -173.5(3) . . . . ?
C26 C27 B32 O33 -0.7(5) . . . . ?
O9 B8 O7 C6 -8.0(4) . . . . ?
C23 B8 O7 C6 169.1(3) . . . . ?
C5 C6 O7 B8 -99.6(3) . . . . ?
C10 C6 O7 B8 12.2(3) . . . . ?
O7 B8 O9 C10 -0.1(4) . . . . ?
C23 B8 O9 C10 -177.2(3) . . . . ?
C11 C10 O9 B8 123.4(3) . . . . ?
C6 C10 O9 B8 7.6(4) . . . . ?
O18 B17 O16 C15 -9.2(4) . . . . ?
C25 B17 O16 C15 168.2(3) 2_655 . . . ?
C14 C15 O16 B17 -94.9(3) . . . . ?
C1 C15 O16 B17 15.6(3) . . . . ?
O16 B17 O18 C1 -1.9(4) . . . . ?
C25 B17 O18 C1 -179.4(3) 2_655 . . . ?
C2 C1 O18 B17 126.3(3) . . . . ?
C15 C1 O18 B17 11.3(3) . . . . ?
O40 B32 O33 C34 -8.9(4) . . . . ?
C27 B32 O33 C34 169.5(3) . . . . ?
C35 C34 O33 B32 -96.6(3) . . . . ?
C39 C34 O33 B32 14.5(3) . . . . ?
O33 B32 O40 C39 -1.3(4) . . . . ?
C27 B32 O40 C39 -179.8(3) . . . . ?
C38 C39 O40 B32 124.3(3) . . . . ?
C34 C39 O40 B32 10.2(3) . . . . ?
C6B C1B C2B C2B 2.8(3) . . . 2_655 ?
C6B C1B C2B C2B -177.4(5) 2_655 . . 2_655 ?
C7B1 C1B C2B C2B -175.9(5) . . . 2_655 ?
C2B C1B C2B C3B 3.3(6) 2_655 . . 2_655 ?
C6B C1B C2B C3B 6.1(8) . . . 2_655 ?
C6B C1B C2B C3B -174.1(11) 2_655 . . 2_655 ?
C7B1 C1B C2B C3B -172.6(8) . . . 2_655 ?
C2B C1B C2B C3B -2.8(3) 2_655 . . . ?
C6B C1B C2B C3B 0.0 . . . . ?
C6B C1B C2B C3B 179.9(4) 2_655 . . . ?
C7B1 C1B C2B C3B -178.7(5) . . . . ?
C2B C1B C2B C4B 157(4) 2_655 . . 2_655 ?
C6B C1B C2B C4B 160(4) . . . 2_655 ?
C6B C1B C2B C4B -21(3) 2_655 . . 2_655 ?
C7B1 C1B C2B C4B -19(4) . . . 2_655 ?
C2B C1B C2B C6B 177.4(5) 2_655 . . 2_655 ?
C6B C1B C2B C6B -179.9(4) . . . 2_655 ?
C7B1 C1B C2B C6B 1.4(7) . . . 2_655 ?
C2B C1B C2B C5B 175.3(9) 2_655 . . 2_655 ?
C6B C1B C2B C5B 178.0(8) . . . 2_655 ?
C6B C1B C2B C5B -2.1(4) 2_655 . . 2_655 ?
C7B1 C1B C2B C5B -0.7(9) . . . 2_655 ?
C2B C1B C2B C7B2 176.9(9) 2_655 . . . ?
C6B C1B C2B C7B2 179.7(9) . . . . ?
C6B C1B C2B C7B2 -0.5(6) 2_655 . . . ?
C7B1 C1B C2B C7B2 1.0(10) . . . . ?
C2B C2B C3B C3B 149(4) 2_655 . . 2_655 ?
C1B C2B C3B C3B 152(3) . . . 2_655 ?
C4B C2B C3B C3B -24(3) 2_655 . . 2_655 ?
C5B C2B C3B C3B -26(3) 2_655 . . 2_655 ?
C7B2 C2B C3B C3B -28(3) . . . 2_655 ?
C3B C2B C3B C2B -149(4) 2_655 . . 2_655 ?
C1B C2B C3B C2B 2.9(4) . . . 2_655 ?
C4B C2B C3B C2B -172.7(11) 2_655 . . 2_655 ?
C5B C2B C3B C2B -174.8(10) 2_655 . . 2_655 ?
C7B2 C2B C3B C2B -176.8(8) . . . 2_655 ?
C2B C2B C3B C4B -2.9(4) 2_655 . . . ?
C3B C2B C3B C4B -152(3) 2_655 . . . ?
C1B C2B C3B C4B 0.0 . . . . ?
C4B C2B C3B C4B -175.6(9) 2_655 . . . ?
C5B C2B C3B C4B -177.7(9) 2_655 . . . ?
C7B2 C2B C3B C4B -179.7(8) . . . . ?
C2B C2B C3B C4B 172.7(11) 2_655 . . 2_655 ?
C3B C2B C3B C4B 24(3) 2_655 . . 2_655 ?
C1B C2B C3B C4B 175.6(9) . . . 2_655 ?
C5B C2B C3B C4B -2.1(3) 2_655 . . 2_655 ?
C7B2 C2B C3B C4B -4.1(7) . . . 2_655 ?
C3B C3B C4B C7B2 -79.2(15) 2_655 . . 2_655 ?
C2B C3B C4B C7B2 0.6(10) 2_655 . . 2_655 ?
C2B C3B C4B C7B2 3.3(11) . . . 2_655 ?
C3B C3B C4B C5B -82.4(9) 2_655 . . . ?
C2B C3B C4B C5B -2.7(3) 2_655 . . . ?
C2B C3B C4B C5B 0.0 . . . . ?
C3B C3B C4B C2B -79.7(7) 2_655 . . 2_655 ?
C2B C3B C4B C2B 2.7(3) . . . 2_655 ?
C2B C3B C4B C3B 79.7(7) 2_655 . . 2_655 ?
C2B C3B C4B C3B 82.4(9) . . . 2_655 ?
C3B C4B C5B C7B2 158(7) . . . 2_655 ?
C2B C4B C5B C7B2 156(7) 2_655 . . 2_655 ?
C3B C4B C5B C7B2 154(7) 2_655 . . 2_655 ?
C7B2 C4B C5B C6B -158(7) 2_655 . . . ?
C3B C4B C5B C6B 0.0 . . . . ?
C2B C4B C5B C6B -2.4(3) 2_655 . . . ?
C3B C4B C5B C6B -4.3(6) 2_655 . . . ?
C7B2 C4B C5B C2B -156(7) 2_655 . . 2_655 ?
C3B C4B C5B C2B 2.4(3) . . . 2_655 ?
C3B C4B C5B C2B -1.8(4) 2_655 . . 2_655 ?
C7B2 C5B C6B C1B -20(7) 2_655 . . . ?
C4B C5B C6B C1B 0.0 . . . . ?
C2B C5B C6B C1B -2.3(3) 2_655 . . . ?
C7B2 C5B C6B C2B -18(6) 2_655 . . 2_655 ?
C4B C5B C6B C2B 2.3(3) . . . 2_655 ?
C4B C5B C6B C7B2 20(7) . . . 2_655 ?
C2B C5B C6B C7B2 18(6) 2_655 . . 2_655 ?
C2B C1B C6B C5B 2.5(3) 2_655 . . . ?
C2B C1B C6B C5B 0.0 . . . . ?
C7B1 C1B C6B C5B -176.2(5) 2_655 . . . ?
C7B1 C1B C6B C5B 178.9(4) . . . . ?
C2B C1B C6B C7B1 178.7(5) 2_655 . . 2_655 ?
C2B C1B C6B C7B1 176.2(5) . . . 2_655 ?
C7B1 C1B C6B C7B1 -4.9(9) . . . 2_655 ?
C2B C1B C6B C2B -2.5(3) . . . 2_655 ?
C7B1 C1B C6B C2B -178.7(5) 2_655 . . 2_655 ?
C7B1 C1B C6B C2B 176.4(5) . . . 2_655 ?
C2B C1B C6B C7B2 0.4(6) 2_655 . . 2_655 ?
C2B C1B C6B C7B2 -2.0(7) . . . 2_655 ?
C7B1 C1B C6B C7B2 -178.3(9) 2_655 . . 2_655 ?
C7B1 C1B C6B C7B2 176.8(8) . . . 2_655 ?
C2B C1B C7B1 C7B1 -175.7(6) . . . 2_655 ?
C6B C1B C7B1 C7B1 5.5(10) . . . 2_655 ?
C6B C1B C7B1 C7B1 -174.2(11) 2_655 . . 2_655 ?
C2B C1B C7B1 C6B -1.5(7) . . . 2_655 ?
C6B C1B C7B1 C6B 179.7(5) . . . 2_655 ?
C7B1 C1B C7B1 C6B 174.2(11) 2_655 . . 2_655 ?
C3B C2B C7B2 C5B 167(3) 2_655 . . 2_655 ?
C1B C2B C7B2 C5B -8(3) . . . 2_655 ?
C3B C2B C7B2 C5B 171(3) . . . 2_655 ?
C4B C2B C7B2 C5B 166(4) 2_655 . . 2_655 ?
C6B C2B C7B2 C5B -9(3) 2_655 . . 2_655 ?
C3B C2B C7B2 C4B 0.4(6) 2_655 . . 2_655 ?
C1B C2B C7B2 C4B -174.3(10) . . . 2_655 ?
C3B C2B C7B2 C4B 5.4(10) . . . 2_655 ?
C6B C2B C7B2 C4B -174.7(11) 2_655 . . 2_655 ?
C5B C2B C7B2 C4B -166(4) 2_655 . . 2_655 ?
C3B C2B C7B2 C6B 175.2(9) 2_655 . . 2_655 ?
C1B C2B C7B2 C6B 0.4(6) . . . 2_655 ?
C3B C2B C7B2 C6B -179.9(4) . . . 2_655 ?
C4B C2B C7B2 C6B 174.7(11) 2_655 . . 2_655 ?
C5B C2B C7B2 C6B 9(3) 2_655 . . 2_655 ?
C2C C1C C2C C6C -177(3) 7_655 . . 7_655 ?
C3C C1C C2C C6C 0(3) 7_655 . . 7_655 ?
C6C C1C C2C C6C -178(2) . . . 7_655 ?
C1C C1C C2C C6C -177(3) 7_655 . . 7_655 ?
C7C1 C1C C2C C6C 3(2) . . . 7_655 ?
C4C C1C C2C C6C 1.5(18) 7_655 . . 7_655 ?
C2C C1C C2C C1C 0.0(5) 7_655 . . 7_655 ?
C3C C1C C2C C1C 177(3) 7_655 . . 7_655 ?
C6C C1C C2C C1C -1.3(9) . . . 7_655 ?
C7C1 C1C C2C C1C -179.9(16) . . . 7_655 ?
C4C C1C C2C C1C 178.1(18) 7_655 . . 7_655 ?
C6C C1C C2C C1C 177(3) 7_655 . . 7_655 ?
C2C C1C C2C C3C 1.3(10) 7_655 . . . ?
C3C C1C C2C C3C 178(3) 7_655 . . . ?
C6C C1C C2C C3C 0.0 . . . . ?
C1C C1C C2C C3C 1.3(9) 7_655 . . . ?
C7C1 C1C C2C C3C -178.5(10) . . . . ?
C4C C1C C2C C3C 179.4(9) 7_655 . . . ?
C6C C1C C2C C3C 178(2) 7_655 . . . ?
C2C C1C C2C C7C2 -177.4(15) 7_655 . . . ?
C3C C1C C2C C7C2 -1(3) 7_655 . . . ?
C6C C1C C2C C7C2 -178.7(10) . . . . ?
C1C C1C C2C C7C2 -177.4(16) 7_655 . . . ?
C4C C1C C2C C7C2 0.7(10) 7_655 . . . ?
C6C C1C C2C C7C2 -1(2) 7_655 . . . ?
C2C C1C C2C C5C -178.1(16) 7_655 . . 7_655 ?
C3C C1C C2C C5C -1(2) 7_655 . . 7_655 ?
C6C C1C C2C C5C -179.4(9) . . . 7_655 ?
C1C C1C C2C C5C -178.1(18) 7_655 . . 7_655 ?
C7C1 C1C C2C C5C 2.0(10) . . . 7_655 ?
C4C C1C C2C C5C 0.0(4) 7_655 . . 7_655 ?
C6C C1C C2C C5C -1.5(15) 7_655 . . 7_655 ?
C3C C1C C2C C2C 177(3) 7_655 . . 7_655 ?
C6C C1C C2C C2C -1.3(10) . . . 7_655 ?
C1C C1C C2C C2C 0.0(5) 7_655 . . 7_655 ?
C7C1 C1C C2C C2C -179.9(17) . . . 7_655 ?
C4C C1C C2C C2C 178.1(18) 7_655 . . 7_655 ?
C6C C1C C2C C2C 177(3) 7_655 . . 7_655 ?
C6C C2C C3C C7C1 172(3) 7_655 . . 7_655 ?
C1C C2C C3C C7C1 -4(3) 7_655 . . 7_655 ?
C1C C2C C3C C7C1 -6(3) . . . 7_655 ?
C5C C2C C3C C7C1 172(3) 7_655 . . 7_655 ?
C2C C2C C3C C7C1 -6(3) 7_655 . . 7_655 ?
C6C C2C C3C C1C 177(3) 7_655 . . 7_655 ?
C1C C2C C3C C1C -2.0(14) . . . 7_655 ?
C7C2 C2C C3C C1C 177(2) . . . 7_655 ?
C5C C2C C3C C1C 177(3) 7_655 . . 7_655 ?
C2C C2C C3C C1C -1.4(11) 7_655 . . 7_655 ?
C6C C2C C3C C4C 178.7(15) 7_655 . . . ?
C1C C2C C3C C4C 2.0(14) 7_655 . . . ?
C1C C2C C3C C4C 0.0 . . . . ?
C7C2 C2C C3C C4C 178.7(9) . . . . ?
C5C C2C C3C C4C 179(2) 7_655 . . . ?
C2C C2C C3C C4C 0.6(4) 7_655 . . . ?
C1C C2C C3C C6C -177(3) 7_655 . . 7_655 ?
C1C C2C C3C C6C -178.7(15) . . . 7_655 ?
C7C2 C2C C3C C6C 0.1(13) . . . 7_655 ?
C5C C2C C3C C6C 0.0(9) 7_655 . . 7_655 ?
C2C C2C C3C C6C -178.1(17) 7_655 . . 7_655 ?
C1C C3C C4C C7C1 -171(3) 7_655 . . 7_655 ?
C2C C3C C4C C7C1 -172(3) . . . 7_655 ?
C6C C3C C4C C7C1 -171(4) 7_655 . . 7_655 ?
C7C1 C3C C4C C5C 172(3) 7_655 . . . ?
C1C C3C C4C C5C 1.0(7) 7_655 . . . ?
C2C C3C C4C C5C 0.0 . . . . ?
C6C C3C C4C C5C 1.0(12) 7_655 . . . ?
C7C1 C3C C4C C1C 171(3) 7_655 . . 7_655 ?
C2C C3C C4C C1C -1.0(7) . . . 7_655 ?
C6C C3C C4C C1C 0.0(7) 7_655 . . 7_655 ?
C3C C4C C5C C7C2 2(3) . . . 7_655 ?
C1C C4C C5C C7C2 2(3) 7_655 . . 7_655 ?
C7C1 C4C C5C C6C 8(3) 7_655 . . . ?
C3C C4C C5C C6C 0.0 . . . . ?
C1C C4C C5C C6C 0.6(4) 7_655 . . . ?
C7C1 C4C C5C C2C 7(3) 7_655 . . 7_655 ?
C3C C4C C5C C2C -0.6(4) . . . 7_655 ?
C1C C4C C5C C2C 0.0(2) 7_655 . . 7_655 ?
C7C2 C5C C6C C2C 180(2) 7_655 . . 7_655 ?
C4C C5C C6C C2C -1.3(10) . . . 7_655 ?
C4C C5C C6C C7C2 178.8(19) . . . 7_655 ?
C2C C5C C6C C7C2 -180(2) 7_655 . . 7_655 ?
C7C2 C5C C6C C1C -178.8(19) 7_655 . . . ?
C4C C5C C6C C1C 0.0 . . . . ?
C2C C5C C6C C1C 1.3(10) 7_655 . . . ?
C7C2 C5C C6C C3C 180(3) 7_655 . . 7_655 ?
C4C C5C C6C C3C -1.3(17) . . . 7_655 ?
C2C C5C C6C C3C 0.0(9) 7_655 . . 7_655 ?
C7C2 C5C C6C C1C -179(2) 7_655 . . 7_655 ?
C4C C5C C6C C1C -0.5(4) . . . 7_655 ?
C2C C5C C6C C1C 0.8(7) 7_655 . . 7_655 ?
C3C C1C C6C C2C -175(4) 7_655 . . 7_655 ?
C2C C1C C6C C2C 4(3) . . . 7_655 ?
C1C C1C C6C C2C 3(2) 7_655 . . 7_655 ?
C7C1 C1C C6C C2C -178(3) . . . 7_655 ?
C4C C1C C6C C2C -175(4) 7_655 . . 7_655 ?
C6C C1C C6C C2C 3(3) 7_655 . . 7_655 ?
C2C C1C C6C C7C2 -7(5) 7_655 . . 7_655 ?
C3C C1C C6C C7C2 177(6) 7_655 . . 7_655 ?
C2C C1C C6C C7C2 -4(6) . . . 7_655 ?
C1C C1C C6C C7C2 -4(6) 7_655 . . 7_655 ?
C4C C1C C6C C7C2 177(6) 7_655 . . 7_655 ?
C6C C1C C6C C7C2 -4(6) 7_655 . . 7_655 ?
C2C C1C C6C C5C -4(3) 7_655 . . . ?
C3C C1C C6C C5C -179.0(13) 7_655 . . . ?
C2C C1C C6C C5C 0.0 . . . . ?
C1C C1C C6C C5C -0.7(5) 7_655 . . . ?
C7C1 C1C C6C C5C 178.6(10) . . . . ?
C4C C1C C6C C5C -179.0(16) 7_655 . . . ?
C6C C1C C6C C5C -0.7(8) 7_655 . . . ?
C2C C1C C6C C3C 175(4) 7_655 . . 7_655 ?
C2C C1C C6C C3C 179.0(13) . . . 7_655 ?
C1C C1C C6C C3C 178.3(17) 7_655 . . 7_655 ?
C7C1 C1C C6C C3C -2.4(11) . . . 7_655 ?
C4C C1C C6C C3C 0.0(7) 7_655 . . 7_655 ?
C6C C1C C6C C3C 178.3(17) 7_655 . . 7_655 ?
C2C C1C C6C C1C -3(2) 7_655 . . 7_655 ?
C3C C1C C6C C1C -178.3(17) 7_655 . . 7_655 ?
C2C C1C C6C C1C 0.7(5) . . . 7_655 ?
C7C1 C1C C6C C1C 179.2(13) . . . 7_655 ?
C4C C1C C6C C1C -178(2) 7_655 . . 7_655 ?
C6C C1C C6C C1C 0.0(5) 7_655 . . 7_655 ?
C2C C1C C7C1 C4C 176(3) 7_655 . . 7_655 ?
C3C C1C C7C1 C4C 172(4) 7_655 . . 7_655 ?
C2C C1C C7C1 C4C -5(2) . . . 7_655 ?
C6C C1C C7C1 C4C 176.9(17) . . . 7_655 ?
C1C C1C C7C1 C4C -5(3) 7_655 . . 7_655 ?
C6C C1C C7C1 C4C -3.7(17) 7_655 . . 7_655 ?
C2C C1C C7C1 C3C 4(2) 7_655 . . 7_655 ?
C2C C1C C7C1 C3C -176(2) . . . 7_655 ?
C6C C1C C7C1 C3C 5(2) . . . 7_655 ?
C1C C1C C7C1 C3C -177(3) 7_655 . . 7_655 ?
C4C C1C C7C1 C3C -172(4) 7_655 . . 7_655 ?
C6C C1C C7C1 C3C -176(2) 7_655 . . 7_655 ?
C1C C2C C7C2 C6C 6(4) 7_655 . . 7_655 ?
C3C C2C C7C2 C6C 0(4) . . . 7_655 ?
C1C C2C C7C2 C6C 178(4) . . . 7_655 ?
C5C C2C C7C2 C6C 180(100) 7_655 . . 7_655 ?
C2C C2C C7C2 C6C 176(5) 7_655 . . 7_655 ?
C6C C2C C7C2 C5C -180(100) 7_655 . . 7_655 ?
C1C C2C C7C2 C5C -174(5) 7_655 . . 7_655 ?
C3C C2C C7C2 C5C -180.0(13) . . . 7_655 ?
C1C C2C C7C2 C5C -1.2(16) . . . 7_655 ?
C2C C2C C7C2 C5C -3(2) 7_655 . . 7_655 ?
C6D C1D C2D C7D2 174(4) . . . 5_665 ?
C4D C1D C2D C7D2 177(4) 5_665 . . 5_665 ?
C7D2 C1D C2D C4D -177(4) 5_665 . . 5_665 ?
C6D C1D C2D C4D -3.7(7) . . . 5_665 ?
C7D2 C1D C2D C3D -174(4) 5_665 . . . ?
C6D C1D C2D C3D 0.0 . . . . ?
C4D C1D C2D C3D 3.7(7) 5_665 . . . ?
C7D2 C1D C2D C5D -177(4) 5_665 . . 5_665 ?
C6D C1D C2D C5D -3.7(12) . . . 5_665 ?
C4D C1D C2D C5D 0.0(7) 5_665 . . 5_665 ?
C7D2 C2D C3D C4D -14(3) 5_665 . . 5_665 ?
C1D C2D C3D C4D -9.1(17) . . . 5_665 ?
C5D C2D C3D C4D 166(3) 5_665 . . 5_665 ?
C7D2 C2D C3D C5D 180(4) 5_665 . . 5_665 ?
C4D C2D C3D C5D -166(3) 5_665 . . 5_665 ?
C1D C2D C3D C5D -175.5(15) . . . 5_665 ?
C7D2 C2D C3D C4D -5(3) 5_665 . . . ?
C4D C2D C3D C4D 9.1(17) 5_665 . . . ?
C1D C2D C3D C4D 0.0 . . . . ?
C5D C2D C3D C4D 175.5(15) 5_665 . . . ?
C4D C2D C3D C7D1 -170(2) 5_665 . . . ?
C1D C2D C3D C7D1 -179.0(10) . . . . ?
C5D C2D C3D C7D1 -3.5(13) 5_665 . . . ?
C7D2 C2D C3D C3D -7(3) 5_665 . . 5_665 ?
C4D C2D C3D C3D 6.8(14) 5_665 . . 5_665 ?
C1D C2D C3D C3D -2.3(5) . . . 5_665 ?
C5D C2D C3D C3D 173.3(18) 5_665 . . 5_665 ?
C7D2 C2D C3D C6D 180(4) 5_665 . . 5_665 ?
C4D C2D C3D C6D -166(4) 5_665 . . 5_665 ?
C1D C2D C3D C6D -176(2) . . . 5_665 ?
C5D C2D C3D C6D 0.0(8) 5_665 . . 5_665 ?
C4D C2D C3D C7D2 14(3) 5_665 . . 5_665 ?
C1D C2D C3D C7D2 5(3) . . . 5_665 ?
C5D C2D C3D C7D2 -180(4) 5_665 . . 5_665 ?
C4D C3D C4D C3D 0.0(10) 5_665 . . 5_665 ?
C5D C3D C4D C3D 168(3) 5_665 . . 5_665 ?
C2D C3D C4D C3D -5.9(12) . . . 5_665 ?
C7D1 C3D C4D C3D 173.1(17) . . . 5_665 ?
C6D C3D C4D C3D 172.1(19) 5_665 . . 5_665 ?
C7D2 C3D C4D C3D -6.9(13) 5_665 . . 5_665 ?
C4D C3D C4D C2D -168(3) 5_665 . . 5_665 ?
C5D C3D C4D C2D 0(2) 5_665 . . 5_665 ?
C2D C3D C4D C2D -174(2) . . . 5_665 ?
C7D1 C3D C4D C2D 5(2) . . . 5_665 ?
C3D C3D C4D C2D -168(3) 5_665 . . 5_665 ?
C6D C3D C4D C2D 4.1(16) 5_665 . . 5_665 ?
C7D2 C3D C4D C2D -175(2) 5_665 . . 5_665 ?
C4D C3D C4D C5D 5.9(11) 5_665 . . . ?
C5D C3D C4D C5D 174(2) 5_665 . . . ?
C2D C3D C4D C5D 0.0 . . . . ?
C7D1 C3D C4D C5D 179.0(10) . . . . ?
C3D C3D C4D C5D 5.9(12) 5_665 . . . ?
C6D C3D C4D C5D 178.0(9) 5_665 . . . ?
C7D2 C3D C4D C5D -1.0(6) 5_665 . . . ?
C5D C3D C4D C4D 168(3) 5_665 . . 5_665 ?
C2D C3D C4D C4D -5.9(11) . . . 5_665 ?
C7D1 C3D C4D C4D 173.1(18) . . . 5_665 ?
C3D C3D C4D C4D 0.0(10) 5_665 . . 5_665 ?
C6D C3D C4D C4D 172.1(19) 5_665 . . 5_665 ?
C7D2 C3D C4D C4D -6.9(11) 5_665 . . 5_665 ?
C4D C3D C4D C7D2 -169.9(16) 5_665 . . . ?
C5D C3D C4D C7D2 -2(2) 5_665 . . . ?
C2D C3D C4D C7D2 -175.8(10) . . . . ?
C3D C3D C4D C7D2 -169.9(19) 5_665 . . . ?
C6D C3D C4D C7D2 2.2(10) 5_665 . . . ?
C7D2 C3D C4D C7D2 -176.8(6) 5_665 . . . ?
C4D C3D C4D C1D -172.1(15) 5_665 . . 5_665 ?
C5D C3D C4D C1D -4.1(18) 5_665 . . 5_665 ?
C2D C3D C4D C1D -178.0(4) . . . 5_665 ?
C7D1 C3D C4D C1D 1.0(9) . . . 5_665 ?
C3D C3D C4D C1D -172.1(15) 5_665 . . 5_665 ?
C6D C3D C4D C1D 0.0(6) 5_665 . . 5_665 ?
C7D2 C3D C4D C1D -179.0(8) 5_665 . . 5_665 ?
C3D C4D C5D C7D1 5(6) 5_665 . . 5_665 ?
C2D C4D C5D C7D1 165(6) 5_665 . . 5_665 ?
C3D C4D C5D C7D1 -11(6) . . . 5_665 ?
C4D C4D C5D C7D1 -9(6) 5_665 . . 5_665 ?
C1D C4D C5D C7D1 165(6) 5_665 . . 5_665 ?
C2D C4D C5D C3D 160(4) 5_665 . . 5_665 ?
C3D C4D C5D C3D -16(3) . . . 5_665 ?
C4D C4D C5D C3D -14(3) 5_665 . . 5_665 ?
C7D2 C4D C5D C3D 159(4) . . . 5_665 ?
C1D C4D C5D C3D 160(4) 5_665 . . 5_665 ?
C3D C4D C5D C6D 16(3) 5_665 . . . ?
C2D C4D C5D C6D 176.3(13) 5_665 . . . ?
C3D C4D C5D C6D 0.0 . . . . ?
C4D C4D C5D C6D 2.6(5) 5_665 . . . ?
C7D2 C4D C5D C6D 175.7(10) . . . . ?
C1D C4D C5D C6D 176.3(7) 5_665 . . . ?
C3D C4D C5D C2D -160(4) 5_665 . . 5_665 ?
C3D C4D C5D C2D -176.3(13) . . . 5_665 ?
C4D C4D C5D C2D -173.8(16) 5_665 . . 5_665 ?
C7D2 C4D C5D C2D -0.6(11) . . . 5_665 ?
C1D C4D C5D C2D 0.0(8) 5_665 . . 5_665 ?
C3D C5D C6D C7D1 -171(3) 5_665 . . 5_665 ?
C4D C5D C6D C7D1 -175(2) . . . 5_665 ?
C2D C5D C6D C7D1 -171(3) 5_665 . . 5_665 ?
C7D1 C5D C6D C1D 175(2) 5_665 . . . ?
C3D C5D C6D C1D 4.5(9) 5_665 . . . ?
C4D C5D C6D C1D 0.0 . . . . ?
C2D C5D C6D C1D 4.5(16) 5_665 . . . ?
C7D1 C5D C6D C3D 171(3) 5_665 . . 5_665 ?
C4D C5D C6D C3D -4.5(9) . . . 5_665 ?
C2D C5D C6D C3D 0.0(8) 5_665 . . 5_665 ?
C2D C1D C6D C7D1 5(3) . . . 5_665 ?
C4D C1D C6D C7D1 3(3) 5_665 . . 5_665 ?
C7D2 C1D C6D C5D 4(3) 5_665 . . . ?
C2D C1D C6D C5D 0.0 . . . . ?
C4D C1D C6D C5D -2.0(4) 5_665 . . . ?
C7D2 C1D C6D C3D 6(3) 5_665 . . 5_665 ?
C2D C1D C6D C3D 2.0(4) . . . 5_665 ?
C4D C1D C6D C3D 0.0(4) 5_665 . . 5_665 ?
C4D C3D C7D1 C5D -4(5) 5_665 . . 5_665 ?
C4D C3D C7D1 C5D -166(5) . . . 5_665 ?
C2D C3D C7D1 C5D 13(5) . . . 5_665 ?
C3D C3D C7D1 C5D -162(5) 5_665 . . 5_665 ?
C6D C3D C7D1 C5D -164(6) 5_665 . . 5_665 ?
C4D C3D C7D1 C6D 159(5) 5_665 . . 5_665 ?
C5D C3D C7D1 C6D 164(6) 5_665 . . 5_665 ?
C4D C3D C7D1 C6D -1.9(17) . . . 5_665 ?
C2D C3D C7D1 C6D 177.2(14) . . . 5_665 ?
C3D C3D C7D1 C6D 2(2) 5_665 . . 5_665 ?
C3D C4D C7D2 C2D 13(2) 5_665 . . 5_665 ?
C3D C4D C7D2 C2D 177(3) . . . 5_665 ?
C5D C4D C7D2 C2D 2(3) . . . 5_665 ?
C4D C4D C7D2 C2D 170(3) 5_665 . . 5_665 ?
C1D C4D C7D2 C2D -178(4) 5_665 . . 5_665 ?
C3D C4D C7D2 C1D -169(2) 5_665 . . 5_665 ?
C2D C4D C7D2 C1D 178(4) 5_665 . . 5_665 ?
C3D C4D C7D2 C1D -5(2) . . . 5_665 ?
C5D C4D C7D2 C1D 179.2(13) . . . 5_665 ?
C4D C4D C7D2 C1D -12(3) 5_665 . . 5_665 ?
C2D C4D C7D2 C3D -13(2) 5_665 . . 5_665 ?
C3D C4D C7D2 C3D 164(3) . . . 5_665 ?
C5D C4D C7D2 C3D -11(2) . . . 5_665 ?
C4D C4D C7D2 C3D 157(4) 5_665 . . 5_665 ?
C1D C4D C7D2 C3D 169(2) 5_665 . . 5_665 ?
C7E2 C1E C2E C3E -14(2) 2_655 . . . ?
C6E C1E C2E C3E 0.0 . . . . ?
C6E C1E C2E C7E2 14(2) . . . 2_655 ?
C1E C2E C3E C4E 0.0 . . . . ?
C7E2 C2E C3E C4E -4.3(8) 2_655 . . . ?
C2E C3E C4E C5E 0.0 . . . . ?
C2E C3E C4E C7E1 17(3) . . . 2_655 ?
C3E C4E C5E C7E1 171.6(13) . . . 2_655 ?
C3E C4E C5E C5E 160(2) . . . 2_655 ?
C7E1 C4E C5E C5E -11(2) 2_655 . . 2_655 ?
C3E C4E C5E C6E 0.0 . . . . ?
C7E1 C4E C5E C6E -171.6(13) 2_655 . . . ?
C3E C4E C5E C7E1 179.7(9) . . . . ?
C7E1 C4E C5E C7E1 8(2) 2_655 . . . ?
C3E C4E C5E C6E 10.8(11) . . . 2_655 ?
C7E1 C4E C5E C6E -160.8(19) 2_655 . . 2_655 ?
C3E C4E C5E C7E2 3.9(7) . . . 2_655 ?
C7E1 C5E C6E C6E 27(5) 2_655 . . 2_655 ?
C5E C5E C6E C6E -5.2(8) 2_655 . . 2_655 ?
C4E C5E C6E C6E 167.2(14) . . . 2_655 ?
C7E1 C5E C6E C6E -12.5(14) . . . 2_655 ?
C7E2 C5E C6E C6E 157(3) 2_655 . . 2_655 ?
C5E C5E C6E C7E2 -162(2) 2_655 . . 2_655 ?
C4E C5E C6E C7E2 9.9(17) . . . 2_655 ?
C6E C5E C6E C7E2 -157(3) 2_655 . . 2_655 ?
C7E1 C5E C6E C1E -141(6) 2_655 . . . ?
C5E C5E C6E C1E -172.4(10) 2_655 . . . ?
C4E C5E C6E C1E 0.0 . . . . ?
C7E1 C5E C6E C1E -179.7(9) . . . . ?
C6E C5E C6E C1E -167.2(14) 2_655 . . . ?
C7E2 C5E C6E C1E -9.9(17) 2_655 . . . ?
C5E C5E C6E C7E2 5.3(11) 2_655 . . . ?
C4E C5E C6E C7E2 177.7(9) . . . . ?
C6E C5E C6E C7E2 10.5(14) 2_655 . . . ?
C7E2 C5E C6E C7E2 167.8(13) 2_655 . . . ?
C7E1 C5E C6E C5E 32(5) 2_655 . . 2_655 ?
C4E C5E C6E C5E 172.4(10) . . . 2_655 ?
C7E1 C5E C6E C5E -7.3(10) . . . 2_655 ?
C6E C5E C6E C5E 5.2(8) 2_655 . . 2_655 ?
C7E2 C5E C6E C5E 162(2) 2_655 . . 2_655 ?
C7E2 C1E C6E C6E -89(9) 2_655 . . 2_655 ?
C2E C1E C6E C6E -160(2) . . . 2_655 ?
C2E C1E C6E C7E2 -71(9) . . . 2_655 ?
C7E2 C1E C6E C5E 71(9) 2_655 . . . ?
C2E C1E C6E C5E 0.0 . . . . ?
C7E2 C1E C6E C7E2 -107(9) 2_655 . . . ?
C2E C1E C6E C7E2 -177.6(9) . . . . ?
C7E2 C1E C6E C5E 53(9) 2_655 . . 2_655 ?
C2E C1E C6E C5E -18(2) . . . 2_655 ?
C7E1 C5E C7E1 C5E -158(3) 2_655 . . 2_655 ?
C6E C5E C7E1 C5E 11.2(15) . . . 2_655 ?
C4E C5E C7E1 C5E -168.6(14) . . . 2_655 ?
C6E C5E C7E1 C5E 5.4(10) 2_655 . . 2_655 ?
C5E C5E C7E1 C7E1 158(3) 2_655 . . 2_655 ?
C6E C5E C7E1 C7E1 169.5(17) . . . 2_655 ?
C4E C5E C7E1 C7E1 -10(2) . . . 2_655 ?
C6E C5E C7E1 C7E1 164(2) 2_655 . . 2_655 ?
C7E1 C5E C7E1 C4E -163(3) 2_655 . . 2_655 ?
C5E C5E C7E1 C4E -4.7(6) 2_655 . . 2_655 ?
C6E C5E C7E1 C4E 6.5(18) . . . 2_655 ?
C4E C5E C7E1 C4E -173.2(14) . . . 2_655 ?
C6E C5E C7E1 C4E 0.7(14) 2_655 . . 2_655 ?
C6E C6E C7E2 C1E -123(8) 2_655 . . 2_655 ?
C7E2 C6E C7E2 C1E 13(5) 2_655 . . 2_655 ?
C5E C6E C7E2 C1E -154(6) . . . 2_655 ?
C1E C6E C7E2 C1E 24(7) . . . 2_655 ?
C5E C6E C7E2 C1E -150(7) 2_655 . . 2_655 ?
C7E2 C6E C7E2 C6E 136(5) 2_655 . . 2_655 ?
C5E C6E C7E2 C6E -30(3) . . . 2_655 ?
C1E C6E C7E2 C6E 147(3) . . . 2_655 ?
C5E C6E C7E2 C6E -27(3) 2_655 . . 2_655 ?
C6E C6E C7E2 C2E 25(2) 2_655 . . 2_655 ?
C7E2 C6E C7E2 C2E 161(5) 2_655 . . 2_655 ?
C5E C6E C7E2 C2E -5(4) . . . 2_655 ?
C1E C6E C7E2 C2E 173(4) . . . 2_655 ?
C5E C6E C7E2 C2E -1(3) 2_655 . . 2_655 ?
C6E C6E C7E2 C5E 27(3) 2_655 . . 2_655 ?
C7E2 C6E C7E2 C5E 163(2) 2_655 . . 2_655 ?
C5E C6E C7E2 C5E -3.9(8) . . . 2_655 ?
C1E C6E C7E2 C5E 173.8(8) . . . 2_655 ?
